data_4304063
loop_
_publ_author_name
'Peter D. Frischmann'
'Amanda J. Gallant'
'Jonathan H. Chong'
'Mark J. MacLachlan'

_publ_section_title
;
Zinc Carboxylate Cluster Formation in Conjugated Metallomacrocycles:
Evidence for Templation
;
_journal_name_full 'Inorganic Chemistry'
_journal_page_first 101
_journal_page_last 112
_journal_paper_doi 10.1021/ic701385m
_journal_volume 47
_journal_year 2008
_chemical_formula_sum 'C106.5 H154.5 N13.5 O32.5 Zn7'
_chemical_formula_weight 2601.53
_chemical_name_systematic
;
 ?
;
_space_group_IT_number 2
_symmetry_cell_setting primitive
_symmetry_space_group_name_Hall '-P 1'
_symmetry_space_group_name_H-M 'P -1'
_atom_sites_solution_hydrogens geom
_atom_sites_solution_primary direct
_atom_sites_solution_secondary difmap
_audit_creation_method SHELXL-97
_cell_angle_alpha 108.279(3)
_cell_angle_beta 93.599(2)
_cell_angle_gamma 99.512(3)
_cell_formula_units_Z 2
_cell_length_a 16.1439(12)
_cell_length_b 19.9971(14)
_cell_length_c 20.2118(11)
_cell_measurement_reflns_used 21651
_cell_measurement_temperature 173(2)
_cell_measurement_theta_max 25.26
_cell_measurement_theta_min 1.52
_cell_volume 6064.6(7)
_computing_structure_refinement 'SHELXL-97 (Sheldrick, 1997)'
_diffrn_ambient_temperature 173(2)
_diffrn_measured_fraction_theta_full 0.985
_diffrn_measured_fraction_theta_max 0.985
_diffrn_measurement_device_type 'Bruker X8'
_diffrn_radiation_monochromator graphite
_diffrn_radiation_source 'fine-focus sealed tube'
_diffrn_radiation_type MoK\a
_diffrn_radiation_wavelength 0.71073
_diffrn_reflns_av_R_equivalents 0.0530
_diffrn_reflns_av_sigmaI/netI 0.0594
_diffrn_reflns_limit_h_max 19
_diffrn_reflns_limit_h_min -19
_diffrn_reflns_limit_k_max 23
_diffrn_reflns_limit_k_min -22
_diffrn_reflns_limit_l_max 23
_diffrn_reflns_limit_l_min -24
_diffrn_reflns_number 96897
_diffrn_reflns_theta_full 25.26
_diffrn_reflns_theta_max 25.26
_diffrn_reflns_theta_min 1.52
_exptl_absorpt_coefficient_mu 1.440
_exptl_absorpt_correction_T_max 0.732
_exptl_absorpt_correction_T_min 0.562
_exptl_absorpt_correction_type SADABS
_exptl_crystal_colour red
_exptl_crystal_density_diffrn 1.425
_exptl_crystal_density_meas ?
_exptl_crystal_density_method .
_exptl_crystal_description parallelapiped
_exptl_crystal_F_000 2716
_exptl_crystal_size_max 0.40
_exptl_crystal_size_mid 0.15
_exptl_crystal_size_min 0.08
_refine_diff_density_max 2.474
_refine_diff_density_min -0.903
_refine_diff_density_rms 0.102
_refine_ls_extinction_method none
_refine_ls_goodness_of_fit_ref 1.032
_refine_ls_hydrogen_treatment mixed
_refine_ls_matrix_type full
_refine_ls_number_parameters 1442
_refine_ls_number_reflns 21651
_refine_ls_number_restraints 8
_refine_ls_restrained_S_all 1.032
_refine_ls_R_factor_all 0.0938
_refine_ls_R_factor_gt 0.0518
_refine_ls_shift/su_max 0.065
_refine_ls_shift/su_mean 0.001
_refine_ls_structure_factor_coef Fsqd
_refine_ls_weighting_details 'calc w=1/[\s^2^(Fo^2^)+(0.0705P)^2^+16.1203P] where P=(Fo^2^+2Fc^2^)/3'
_refine_ls_weighting_scheme calc
_refine_ls_wR_factor_gt 0.1280
_refine_ls_wR_factor_ref 0.1529
_reflns_number_gt 14596
_reflns_number_total 21651
_reflns_threshold_expression >2sigma(I)
_cod_data_source_file ic701385m-file004.cif
_cod_data_source_block mm044
_cod_original_formula_sum 'C106.50 H154.50 N13.50 O32.50 Zn7'
_cod_database_code 4304063

loop_
_symmetry_equiv_pos_as_xyz
'x, y, z'
'-x, -y, -z'

loop_
_atom_site_label
_atom_site_type_symbol
_atom_site_fract_x
_atom_site_fract_y
_atom_site_fract_z
_atom_site_U_iso_or_equiv
_atom_site_adp_type
_atom_site_occupancy
_atom_site_symmetry_multiplicity
_atom_site_calc_flag
_atom_site_refinement_flags
_atom_site_disorder_assembly
_atom_site_disorder_group
Zn4 Zn 0.39726(4) 0.27269(3) 0.25231(3) 0.02442(14) Uani 1 1 d . . .
Zn2 Zn 0.55224(4) 0.20840(3) 0.33594(3) 0.02244(14) Uani 1 1 d . . .
Zn1 Zn 0.38090(4) 0.44958(3) 0.26943(3) 0.02770(15) Uani 1 1 d . . .
Zn3 Zn 0.27260(4) 0.33665(3) 0.52226(3) 0.02879(16) Uani 1 1 d . . .
Zn5 Zn 0.34940(4) 0.21834(3) 0.38356(3) 0.02617(15) Uani 1 1 d . . .
Zn7 Zn 0.22505(4) 0.18668(3) 0.25731(3) 0.02865(15) Uani 1 1 d . . .
Zn6 Zn 0.26040(4) 0.33946(3) 0.34789(3) 0.02579(15) Uani 1 1 d . . .
O12 O 0.4748(2) 0.22795(18) 0.41186(15) 0.0239(8) Uani 1 1 d . . .
O7 O 0.5217(2) 0.27557(17) 0.28584(16) 0.0230(7) Uani 1 1 d . . .
O10 O 0.2768(2) 0.39205(17) 0.45313(15) 0.0224(7) Uani 1 1 d . . .
O3 O 0.0792(2) 0.4468(2) 0.79113(18) 0.0327(9) Uani 1 1 d . . .
O1 O 0.4622(2) 0.67921(19) 0.10531(18) 0.0317(9) Uani 1 1 d . . .
O8 O 0.4527(2) 0.37375(17) 0.25935(16) 0.0228(7) Uani 1 1 d . . .
O9 O 0.3196(2) 0.43770(17) 0.35064(15) 0.0231(7) Uani 1 1 d . . .
O2 O 0.3466(2) 0.7255(2) 0.17648(19) 0.0338(9) Uani 1 1 d . . .
O4 O 0.1545(2) 0.3572(2) 0.82574(18) 0.0349(9) Uani 1 1 d . . .
O11 O 0.3606(2) 0.27806(18) 0.48679(15) 0.0234(8) Uani 1 1 d . . .
O14 O 0.2740(2) 0.3189(2) 0.22206(18) 0.0350(9) Uani 1 1 d . . .
O17 O 0.5143(2) 0.10947(19) 0.26563(18) 0.0333(9) Uani 1 1 d . . .
O20 O 0.2432(2) 0.1486(2) 0.15826(18) 0.0354(9) Uani 1 1 d . . .
O13 O 0.2948(2) 0.4114(2) 0.18377(19) 0.0364(9) Uani 1 1 d . . .
O6 O 0.8740(3) 0.0611(2) 0.2585(2) 0.0421(10) Uani 1 1 d . . .
N4 N 0.3141(3) 0.3323(2) 0.62313(19) 0.0246(9) Uani 1 1 d . . .
O5 O 0.8289(3) 0.0186(2) 0.3599(2) 0.0406(10) Uani 1 1 d . . .
O19 O 0.3716(2) 0.2100(2) 0.15280(17) 0.0325(9) Uani 1 1 d . . .
O23 O 0.2919(3) 0.1222(2) 0.38074(19) 0.0370(9) Uani 1 1 d . . .
O027 O 0.3188(2) 0.26152(18) 0.31699(16) 0.0254(8) Uani 1 1 d . . .
C1 C 0.5838(3) 0.4330(3) 0.2332(2) 0.0209(10) Uani 1 1 d . . .
O21 O 0.1398(2) 0.3309(2) 0.31644(18) 0.0341(9) Uani 1 1 d . . .
O24 O 0.2015(2) 0.0990(2) 0.28357(19) 0.0379(9) Uani 1 1 d . . .
N3 N 0.2417(3) 0.4285(2) 0.59218(19) 0.0236(9) Uani 1 1 d . . .
O22 O 0.1146(2) 0.2158(2) 0.24679(18) 0.0332(9) Uani 1 1 d . . .
N5 N 0.6305(3) 0.1836(2) 0.4090(2) 0.0236(9) Uani 1 1 d . . .
N6 N 0.6751(3) 0.2277(2) 0.3053(2) 0.0230(9) Uani 1 1 d . . .
C2 C 0.5351(3) 0.3795(2) 0.2539(2) 0.0190(10) Uani 1 1 d . . .
O15 O 0.1593(3) 0.2707(2) 0.5043(2) 0.0412(10) Uani 1 1 d . . .
N2 N 0.3620(3) 0.5557(2) 0.3045(2) 0.0234(9) Uani 1 1 d . . .
N1 N 0.4782(3) 0.5055(2) 0.2300(2) 0.0240(9) Uani 1 1 d . . .
O18 O 0.3951(3) 0.1484(2) 0.27037(19) 0.0380(9) Uani 1 1 d . . .
C42 C 0.7059(3) 0.2752(3) 0.2778(2) 0.0234(11) Uani 1 1 d . . .
H42 H 0.7628 0.2774 0.2677 0.028 Uiso 1 1 calc R . .
O16 O 0.1966(3) 0.2403(2) 0.3980(2) 0.0399(10) Uani 1 1 d . . .
O30 O 0.3153(3) 0.9216(3) 0.4542(3) 0.0638(13) Uani 1 1 d . . .
C31 C 0.4884(3) 0.2375(2) 0.4805(2) 0.0191(10) Uani 1 1 d . . .
C10 C 0.4434(3) 0.6478(3) 0.1550(2) 0.0252(11) Uani 1 1 d . . .
C17 C 0.2829(3) 0.4624(2) 0.4650(2) 0.0174(10) Uani 1 1 d . . .
C4 C 0.6601(3) 0.3253(3) 0.2614(2) 0.0207(10) Uani 1 1 d . . .
C12 C 0.3518(3) 0.6449(3) 0.2442(2) 0.0243(11) Uani 1 1 d . . .
H12 H 0.3093 0.6627 0.2712 0.029 Uiso 1 1 calc R . .
C104 C 0.4616(6) 1.0332(4) 0.3890(5) 0.085(3) Uani 1 1 d . . .
H10A H 0.4904 1.0831 0.4128 0.128 Uiso 1 1 calc R . .
H10B H 0.4262 1.0303 0.3466 0.128 Uiso 1 1 calc R . .
H10C H 0.5037 1.0028 0.3761 0.128 Uiso 1 1 calc R . .
C9 C 0.4796(3) 0.5945(3) 0.1670(2) 0.0239(11) Uani 1 1 d . . .
H9 H 0.5242 0.5785 0.1418 0.029 Uiso 1 1 calc R . .
C21 C 0.2452(3) 0.4911(3) 0.5878(2) 0.0241(11) Uani 1 1 d . . .
H21 H 0.2325 0.5271 0.6271 0.029 Uiso 1 1 calc R . .
C37 C 0.7331(3) 0.1018(3) 0.3903(3) 0.0296(12) Uani 1 1 d . . .
H37 H 0.7167 0.0861 0.4282 0.035 Uiso 1 1 calc R . .
C35 C 0.6246(3) 0.1922(3) 0.4741(3) 0.0250(11) Uani 1 1 d . . .
H35 H 0.6676 0.1796 0.4995 0.030 Uiso 1 1 calc R . .
C18 C 0.2671(3) 0.5114(3) 0.5277(2) 0.0227(11) Uani 1 1 d . . .
C32 C 0.5578(3) 0.2194(2) 0.5114(2) 0.0202(10) Uani 1 1 d . . .
C22 C 0.2194(3) 0.4128(3) 0.6532(2) 0.0241(11) Uani 1 1 d . . .
C13 C 0.3872(3) 0.5897(3) 0.2553(2) 0.0229(11) Uani 1 1 d . . .
C36 C 0.6971(3) 0.1549(3) 0.3750(2) 0.0237(11) Uani 1 1 d . . .
C95 C 0.6891(5) 0.9047(5) 0.1934(4) 0.077(2) Uani 1 1 d . . .
H95A H 0.6887 0.9521 0.1890 0.116 Uiso 1 1 calc R . .
H95B H 0.6939 0.8707 0.1475 0.116 Uiso 1 1 calc R . .
H95C H 0.7374 0.9079 0.2269 0.116 Uiso 1 1 calc R . .
C11 C 0.3790(3) 0.6733(3) 0.1939(2) 0.0257(11) Uani 1 1 d . . .
C8 C 0.4505(3) 0.5638(3) 0.2164(2) 0.0229(11) Uani 1 1 d . . .
C34 C 0.5031(3) 0.2545(3) 0.6233(2) 0.0235(11) Uani 1 1 d . . .
H34 H 0.5078 0.2590 0.6716 0.028 Uiso 1 1 calc R . .
C16 C 0.3057(3) 0.4871(2) 0.4083(2) 0.0188(10) Uani 1 1 d . . .
C14 C 0.3346(3) 0.5899(3) 0.3616(3) 0.0259(11) Uani 1 1 d . . .
H14 H 0.3303 0.6384 0.3688 0.031 Uiso 1 1 calc R . .
C39 C 0.8188(3) 0.0975(3) 0.2960(3) 0.0311(12) Uani 1 1 d . . .
C24 C 0.1393(3) 0.4228(3) 0.7503(2) 0.0254(11) Uani 1 1 d . . .
O27 O 0.6351(4) 0.5304(3) 0.0854(3) 0.0735(16) Uani 1 1 d . . .
C3 C 0.5732(3) 0.3251(2) 0.2684(2) 0.0205(10) Uani 1 1 d . . .
C29 C 0.4336(3) 0.2752(3) 0.5938(2) 0.0214(10) Uani 1 1 d . . .
C28 C 0.3766(3) 0.3069(3) 0.6409(2) 0.0243(11) Uani 1 1 d . . .
H28 H 0.3861 0.3092 0.6885 0.029 Uiso 1 1 calc R . .
C26 C 0.2421(3) 0.3454(3) 0.7308(2) 0.0241(11) Uani 1 1 d . . .
H26 H 0.2715 0.3137 0.7447 0.029 Uiso 1 1 calc R . .
C5 C 0.7062(3) 0.3782(3) 0.2380(2) 0.0261(11) Uani 1 1 d . . .
H5 H 0.7639 0.3777 0.2316 0.031 Uiso 1 1 calc R . .
C7 C 0.5523(3) 0.4920(3) 0.2206(2) 0.0235(11) Uani 1 1 d . . .
H7 H 0.5896 0.5234 0.2039 0.028 Uiso 1 1 calc R . .
C25 C 0.1815(3) 0.3744(3) 0.7698(2) 0.0269(12) Uani 1 1 d . . .
C23 C 0.1591(3) 0.4430(3) 0.6929(2) 0.0236(11) Uani 1 1 d . . .
H23 H 0.1321 0.4771 0.6807 0.028 Uiso 1 1 calc R . .
C33 C 0.5632(3) 0.2284(3) 0.5843(2) 0.0245(11) Uani 1 1 d . . .
H33 H 0.6095 0.2161 0.6060 0.029 Uiso 1 1 calc R . .
C53 C 0.0182(4) 0.4782(3) 0.7626(3) 0.0367(14) Uani 1 1 d . . .
H53A H -0.0050 0.4471 0.7142 0.044 Uiso 1 1 calc R . .
H53B H 0.0452 0.5258 0.7612 0.044 Uiso 1 1 calc R . .
C27 C 0.2599(3) 0.3630(3) 0.6709(2) 0.0240(11) Uani 1 1 d . . .
C19 C 0.2725(4) 0.5839(3) 0.5334(3) 0.0340(13) Uani 1 1 d . . .
H19 H 0.2619 0.6172 0.5757 0.041 Uiso 1 1 calc R . .
C15 C 0.3100(3) 0.5599(2) 0.4151(2) 0.0229(11) Uani 1 1 d . . .
C72 C 1.0083(5) 0.0003(6) 0.2000(5) 0.090(3) Uani 1 1 d . . .
H72A H 1.0535 0.0407 0.2268 0.135 Uiso 1 1 calc R . .
H72B H 1.0329 -0.0372 0.1683 0.135 Uiso 1 1 calc R . .
H72C H 0.9777 -0.0192 0.2323 0.135 Uiso 1 1 calc R . .
C40 C 0.7838(3) 0.1504(3) 0.2810(3) 0.0280(12) Uani 1 1 d . . .
H40 H 0.8018 0.1676 0.2444 0.034 Uiso 1 1 calc R . .
C38 C 0.7920(3) 0.0722(3) 0.3509(3) 0.0306(12) Uani 1 1 d . . .
C6 C 0.6694(3) 0.4299(3) 0.2244(2) 0.0249(11) Uani 1 1 d . . .
H6 H 0.7021 0.4647 0.2087 0.030 Uiso 1 1 calc R . .
N8 N 0.5896(4) 0.0988(3) 0.0775(3) 0.0575(16) Uani 1 1 d . . .
O28 O 0.8979(3) 0.4176(3) 0.3511(3) 0.0677(14) Uani 1 1 d . . .
C43 C 0.5186(4) 0.6504(3) 0.0568(3) 0.0305(12) Uani 1 1 d . . .
H43A H 0.5001 0.5977 0.0356 0.037 Uiso 1 1 calc R . .
H43B H 0.5767 0.6608 0.0812 0.037 Uiso 1 1 calc R . .
C51 C 0.2022(6) 0.7471(4) 0.1005(4) 0.076(2) Uani 1 1 d . . .
H51A H 0.2464 0.7262 0.0750 0.114 Uiso 1 1 calc R . .
H51B H 0.1779 0.7758 0.0759 0.114 Uiso 1 1 calc R . .
H51C H 0.1577 0.7085 0.1031 0.114 Uiso 1 1 calc R . .
C30 C 0.4257(3) 0.2653(2) 0.5214(2) 0.0190(10) Uani 1 1 d . . .
C41 C 0.7216(3) 0.1786(3) 0.3201(2) 0.0246(11) Uani 1 1 d . . .
N13 N 0.4092(4) 1.0089(3) 0.4354(3) 0.0487(13) Uani 1 1 d . . .
N12 N 0.6112(3) 0.8802(3) 0.2182(3) 0.0503(14) Uani 1 1 d . . .
N10 N 0.7227(4) 0.4880(3) 0.0067(3) 0.0523(14) Uani 1 1 d . . .
C46 C 0.5471(5) 0.7666(3) 0.0334(3) 0.0507(17) Uani 1 1 d . . .
H46A H 0.5082 0.7861 0.0663 0.076 Uiso 1 1 calc R . .
H46B H 0.5487 0.7892 -0.0032 0.076 Uiso 1 1 calc R . .
H46C H 0.6039 0.7765 0.0587 0.076 Uiso 1 1 calc R . .
C77 C 0.4367(4) 0.1024(3) 0.2436(3) 0.0299(12) Uani 1 1 d . . .
C58 C 0.1919(4) 0.3069(3) 0.8482(3) 0.0322(13) Uani 1 1 d . . .
H58A H 0.2487 0.3301 0.8743 0.039 Uiso 1 1 calc R . .
H58B H 0.1979 0.2659 0.8071 0.039 Uiso 1 1 calc R . .
C75 C 0.1461(4) 0.2339(3) 0.4402(3) 0.0346(13) Uani 1 1 d . . .
C73 C 0.2566(4) 0.3497(3) 0.1795(2) 0.0319(13) Uani 1 1 d . . .
C64 C 0.8343(4) -0.0842(3) 0.3966(3) 0.0404(15) Uani 1 1 d . . .
C48 C 0.2790(4) 0.7503(3) 0.2116(3) 0.0369(13) Uani 1 1 d . . .
H48A H 0.3001 0.7800 0.2609 0.044 Uiso 1 1 calc R . .
H48B H 0.2359 0.7090 0.2118 0.044 Uiso 1 1 calc R . .
C44 C 0.5169(4) 0.6859(3) -0.0001(3) 0.0344(13) Uani 1 1 d . . .
C47 C 0.4280(4) 0.6694(4) -0.0384(3) 0.0499(17) Uani 1 1 d . . .
H47A H 0.4075 0.6173 -0.0564 0.075 Uiso 1 1 calc R . .
H47B H 0.4289 0.6884 -0.0776 0.075 Uiso 1 1 calc R . .
H47C H 0.3903 0.6919 -0.0058 0.075 Uiso 1 1 calc R . .
C62 C 0.1191(5) 0.3442(3) 0.9547(3) 0.0495(17) Uani 1 1 d . . .
H62A H 0.0884 0.3739 0.9358 0.074 Uiso 1 1 calc R . .
H62B H 0.1737 0.3730 0.9801 0.074 Uiso 1 1 calc R . .
H62C H 0.0857 0.3268 0.9869 0.074 Uiso 1 1 calc R . .
C83 C 0.2316(4) 0.0843(3) 0.3351(3) 0.0377(14) Uani 1 1 d . . .
O29 O 0.6390(9) 0.0004(6) 0.0771(4) 0.214(6) Uani 1 1 d . . .
C59 C 0.1338(4) 0.2812(3) 0.8954(3) 0.0345(13) Uani 1 1 d . . .
C84 C 0.1901(5) 0.0135(4) 0.3426(4) 0.071(2) Uani 1 1 d . . .
H84A H 0.2076 -0.0263 0.3074 0.107 Uiso 1 1 calc R . .
H84B H 0.1285 0.0081 0.3355 0.107 Uiso 1 1 calc R . .
H84C H 0.2076 0.0129 0.3897 0.107 Uiso 1 1 calc R . .
O26 O 0.6471(4) 0.7772(3) 0.2253(3) 0.0899(19) Uani 1 1 d . . .
C63 C 0.7842(4) -0.0267(3) 0.3943(3) 0.0388(14) Uani 1 1 d . . .
H63A H 0.7272 -0.0494 0.3683 0.047 Uiso 1 1 calc R . .
H63B H 0.7774 0.0024 0.4426 0.047 Uiso 1 1 calc R . .
C69 C 0.9486(4) 0.0254(3) 0.1582(3) 0.0424(15) Uani 1 1 d . . .
C49 C 0.2402(4) 0.7946(3) 0.1741(4) 0.0496(17) Uani 1 1 d . . .
N7 N 1.0115(4) 0.4243(4) 0.4264(3) 0.0633(17) Uani 1 1 d . . .
C92 C 0.5660(5) 0.1634(4) 0.1173(3) 0.061(2) Uani 1 1 d . . .
H92A H 0.5446 0.1867 0.0856 0.092 Uiso 1 1 calc R . .
H92B H 0.6154 0.1957 0.1485 0.092 Uiso 1 1 calc R . .
H92C H 0.5217 0.1526 0.1455 0.092 Uiso 1 1 calc R . .
C20 C 0.2927(4) 0.6071(3) 0.4786(3) 0.0320(13) Uani 1 1 d . . .
H20 H 0.2951 0.6562 0.4834 0.038 Uiso 1 1 calc R . .
C106 C 0.3624(5) 0.9442(4) 0.4180(4) 0.0582(19) Uani 1 1 d . . .
H106 H 0.3658 0.9119 0.3728 0.070 Uiso 1 1 calc R . .
C81 C 0.0942(4) 0.2755(3) 0.2737(3) 0.0326(13) Uani 1 1 d . . .
C54 C -0.0524(4) 0.4860(4) 0.8092(3) 0.0460(16) Uani 1 1 d . . .
C105 C 0.4098(5) 1.0610(4) 0.5023(4) 0.067(2) Uani 1 1 d . . .
H10D H 0.4480 1.1057 0.5054 0.100 Uiso 1 1 calc R . .
H10E H 0.4294 1.0431 0.5392 0.100 Uiso 1 1 calc R . .
H10F H 0.3525 1.0702 0.5083 0.100 Uiso 1 1 calc R . .
C68 C 0.9096(5) 0.0842(4) 0.2052(3) 0.0517(18) Uani 1 1 d . . .
H68A H 0.9535 0.1281 0.2268 0.062 Uiso 1 1 calc R . .
H68B H 0.8651 0.0957 0.1770 0.062 Uiso 1 1 calc R . .
C82 C 0.0041(4) 0.2810(4) 0.2526(4) 0.0596(19) Uani 1 1 d . . .
H82A H -0.0350 0.2570 0.2770 0.089 Uiso 1 1 calc R . .
H82B H -0.0106 0.2579 0.2018 0.089 Uiso 1 1 calc R . .
H82C H -0.0003 0.3317 0.2654 0.089 Uiso 1 1 calc R . .
C57 C -0.0887(5) 0.4144(4) 0.8162(4) 0.070(2) Uani 1 1 d . . .
H57A H -0.0448 0.3981 0.8395 0.105 Uiso 1 1 calc R . .
H57B H -0.1087 0.3793 0.7695 0.105 Uiso 1 1 calc R . .
H57C H -0.1361 0.4194 0.8442 0.105 Uiso 1 1 calc R . .
C91 C 0.5810(9) 0.0838(6) 0.0020(4) 0.145(6) Uani 1 1 d . . .
H91A H 0.5571 0.1215 -0.0093 0.217 Uiso 1 1 calc R . .
H91B H 0.5433 0.0372 -0.0212 0.217 Uiso 1 1 calc R . .
H91C H 0.6367 0.0827 -0.0145 0.217 Uiso 1 1 calc R . .
N11 N 0.0920(9) 0.7602(7) 0.3897(7) 0.052(3) Uiso 0.50 1 d P A 1
C50 C 0.1697(5) 0.8214(4) 0.2163(5) 0.084(3) Uani 1 1 d . . .
H50A H 0.1290 0.7803 0.2187 0.126 Uiso 1 1 calc R . .
H50B H 0.1407 0.8491 0.1933 0.126 Uiso 1 1 calc R . .
H50C H 0.1943 0.8521 0.2639 0.126 Uiso 1 1 calc R . .
O31 O 0.2091(5) 0.7105(5) 0.3629(4) 0.122(3) Uiso 1 1 d . A .
C87 C 0.6567(5) 0.5166(4) 0.0281(4) 0.063(2) Uani 1 1 d . . .
H87 H 0.6228 0.5272 -0.0060 0.076 Uiso 1 1 calc R . .
C56 C -0.0190(5) 0.5419(4) 0.8790(4) 0.070(2) Uani 1 1 d . . .
H56A H 0.0232 0.5249 0.9034 0.105 Uiso 1 1 calc R . .
H56B H -0.0657 0.5507 0.9073 0.105 Uiso 1 1 calc R . .
H56C H 0.0073 0.5865 0.8720 0.105 Uiso 1 1 calc R . .
C55 C -0.1210(5) 0.5098(5) 0.7717(5) 0.081(3) Uani 1 1 d . . .
H55A H -0.1694 0.5134 0.7986 0.122 Uiso 1 1 calc R . .
H55B H -0.1392 0.4746 0.7247 0.122 Uiso 1 1 calc R . .
H55C H -0.0985 0.5568 0.7676 0.122 Uiso 1 1 calc R . .
C100 C 1.0659(5) 0.4801(4) 0.4073(4) 0.067(2) Uani 1 1 d . . .
H10G H 1.1218 0.4925 0.4348 0.101 Uiso 1 1 calc R . .
H10H H 1.0404 0.5229 0.4173 0.101 Uiso 1 1 calc R . .
H10I H 1.0719 0.4622 0.3572 0.101 Uiso 1 1 calc R . .
C79 C 0.3036(4) 0.1658(3) 0.1268(3) 0.0351(13) Uani 1 1 d . . .
C94 C 0.5510(7) 0.9241(6) 0.2195(7) 0.129(4) Uani 1 1 d . . .
H94A H 0.5773 0.9679 0.2108 0.193 Uiso 1 1 calc R . .
H94B H 0.5305 0.9369 0.2656 0.193 Uiso 1 1 calc R . .
H94C H 0.5035 0.8980 0.1830 0.193 Uiso 1 1 calc R . .
C86 C 0.7406(6) 0.4760(5) -0.0637(4) 0.105(4) Uani 1 1 d . . .
H86A H 0.7911 0.4546 -0.0707 0.158 Uiso 1 1 calc R . .
H86B H 0.7506 0.5219 -0.0728 0.158 Uiso 1 1 calc R . .
H86C H 0.6924 0.4434 -0.0961 0.158 Uiso 1 1 calc R . .
C78 C 0.3962(4) 0.0377(3) 0.1829(3) 0.0530(17) Uani 1 1 d . . .
H78A H 0.3356 0.0260 0.1863 0.079 Uiso 1 1 calc R . .
H78B H 0.4224 -0.0029 0.1834 0.079 Uiso 1 1 calc R . .
H78C H 0.4040 0.0478 0.1390 0.079 Uiso 1 1 calc R . .
C101 C 1.0519(5) 0.3970(5) 0.4751(4) 0.069(2) Uani 1 1 d . . .
H10J H 1.1099 0.4241 0.4908 0.104 Uiso 1 1 calc R . .
H10K H 1.0529 0.3461 0.4520 0.104 Uiso 1 1 calc R . .
H10L H 1.0203 0.4021 0.5157 0.104 Uiso 1 1 calc R . .
C102 C 0.9342(5) 0.4003(5) 0.3951(4) 0.070(2) Uani 1 1 d . . .
H102 H 0.9019 0.3640 0.4091 0.084 Uiso 1 1 calc R . .
C60 C 0.1771(5) 0.2327(4) 0.9246(3) 0.058(2) Uani 1 1 d . . .
H60A H 0.1436 0.2187 0.9586 0.086 Uiso 1 1 calc R . .
H60B H 0.2337 0.2585 0.9478 0.086 Uiso 1 1 calc R . .
H60C H 0.1819 0.1897 0.8861 0.086 Uiso 1 1 calc R . .
C76 C 0.0640(4) 0.1794(4) 0.4141(4) 0.0570(18) Uani 1 1 d . . .
H76A H 0.0161 0.2039 0.4236 0.086 Uiso 1 1 calc R . .
H76B H 0.0616 0.1438 0.4383 0.086 Uiso 1 1 calc R . .
H76C H 0.0613 0.1553 0.3634 0.086 Uiso 1 1 calc R . .
C74 C 0.1862(4) 0.3108(4) 0.1212(3) 0.0542(18) Uani 1 1 d . . .
H74A H 0.2096 0.2976 0.0763 0.081 Uiso 1 1 calc R . .
H74B H 0.1457 0.3420 0.1202 0.081 Uiso 1 1 calc R . .
H74C H 0.1575 0.2672 0.1290 0.081 Uiso 1 1 calc R . .
C67 C 0.8493(6) -0.1273(4) 0.3240(4) 0.070(2) Uani 1 1 d . . .
H67A H 0.7948 -0.1520 0.2957 0.104 Uiso 1 1 calc R . .
H67B H 0.8831 -0.1628 0.3273 0.104 Uiso 1 1 calc R . .
H67C H 0.8797 -0.0951 0.3019 0.104 Uiso 1 1 calc R . .
C65 C 0.7821(5) -0.1345(4) 0.4289(4) 0.072(2) Uani 1 1 d . . .
H65A H 0.7274 -0.1563 0.4000 0.108 Uiso 1 1 calc R . .
H65B H 0.7729 -0.1071 0.4765 0.108 Uiso 1 1 calc R . .
H65C H 0.8128 -0.1724 0.4310 0.108 Uiso 1 1 calc R . .
C61 C 0.0506(5) 0.2393(4) 0.8530(4) 0.069(2) Uani 1 1 d . . .
H61A H 0.0140 0.2214 0.8832 0.104 Uiso 1 1 calc R . .
H61B H 0.0607 0.1986 0.8143 0.104 Uiso 1 1 calc R . .
H61C H 0.0229 0.2705 0.8339 0.104 Uiso 1 1 calc R . .
C45 C 0.5763(5) 0.6539(4) -0.0523(3) 0.0563(19) Uani 1 1 d . . .
H45A H 0.6338 0.6646 -0.0280 0.085 Uiso 1 1 calc R . .
H45B H 0.5763 0.6750 -0.0901 0.085 Uiso 1 1 calc R . .
H45C H 0.5568 0.6018 -0.0722 0.085 Uiso 1 1 calc R . .
C52 C 0.3060(5) 0.8572(4) 0.1730(5) 0.083(3) Uani 1 1 d . . .
H52A H 0.3296 0.8866 0.2212 0.125 Uiso 1 1 calc R . .
H52B H 0.2797 0.8864 0.1501 0.125 Uiso 1 1 calc R . .
H52C H 0.3513 0.8392 0.1468 0.125 Uiso 1 1 calc R . .
C80 C 0.2923(5) 0.1278(4) 0.0477(3) 0.0570(19) Uani 1 1 d . . .
H80A H 0.2865 0.1625 0.0234 0.085 Uiso 1 1 calc R . .
H80B H 0.2413 0.0899 0.0345 0.085 Uiso 1 1 calc R . .
H80C H 0.3417 0.1064 0.0343 0.085 Uiso 1 1 calc R . .
C66 C 0.9165(5) -0.0484(4) 0.4434(4) 0.073(2) Uani 1 1 d . . .
H66A H 0.9452 -0.0851 0.4518 0.109 Uiso 1 1 calc R . .
H66B H 0.9051 -0.0165 0.4883 0.109 Uiso 1 1 calc R . .
H66C H 0.9528 -0.0203 0.4205 0.109 Uiso 1 1 calc R . .
C70 C 0.9947(6) 0.0568(5) 0.1079(4) 0.081(3) Uani 1 1 d . . .
H70A H 1.0369 0.0995 0.1348 0.122 Uiso 1 1 calc R . .
H70B H 0.9538 0.0700 0.0787 0.122 Uiso 1 1 calc R . .
H70C H 1.0229 0.0209 0.0778 0.122 Uiso 1 1 calc R . .
C71 C 0.8794(6) -0.0366(5) 0.1178(5) 0.117(4) Uani 1 1 d . . .
H71A H 0.9020 -0.0697 0.0798 0.176 Uiso 1 1 calc R . .
H71B H 0.8341 -0.0188 0.0980 0.176 Uiso 1 1 calc R . .
H71C H 0.8567 -0.0617 0.1493 0.176 Uiso 1 1 calc R . .
C96 C 0.5986(6) 0.8181(5) 0.2278(4) 0.077(2) Uani 1 1 d . . .
H96 H 0.5437 0.8026 0.2383 0.092 Uiso 1 1 calc R . .
C93 C 0.6204(6) 0.0571(5) 0.1079(4) 0.085(3) Uani 1 1 d . . .
H93 H 0.6287 0.0729 0.1578 0.102 Uiso 1 1 calc R . .
C85 C 0.7736(6) 0.4670(5) 0.0533(5) 0.092(3) Uani 1 1 d . . .
H85A H 0.8194 0.4471 0.0295 0.137 Uiso 1 1 calc R . .
H85B H 0.7388 0.4305 0.0682 0.137 Uiso 1 1 calc R . .
H85C H 0.7976 0.5089 0.0946 0.137 Uiso 1 1 calc R . .
C98 C 0.1802(9) 0.7579(8) 0.3808(7) 0.137(5) Uiso 1 1 d . . .
H98 H 0.2173 0.8030 0.3918 0.164 Uiso 1 1 calc R A 1
C99 C 0.101(2) 0.8361(17) 0.4082(16) 0.142(11) Uiso 0.50 1 d P A 1
H99A H 0.1607 0.8583 0.4146 0.214 Uiso 0.50 1 calc PR A 1
H99B H 0.0763 0.8546 0.4520 0.214 Uiso 0.50 1 calc PR A 1
H99C H 0.0707 0.8476 0.3707 0.214 Uiso 0.50 1 calc PR A 1
C97 C 0.0104(12) 0.7255(11) 0.3790(10) 0.094(6) Uiso 0.50 1 d P A 1
H97A H -0.0253 0.7598 0.3999 0.141 Uiso 0.50 1 calc PR A 1
H97B H 0.0053 0.6880 0.4009 0.141 Uiso 0.50 1 calc PR A 1
H97C H -0.0078 0.7037 0.3285 0.141 Uiso 0.50 1 calc PR A 1
N11B N 0.1158(16) 0.7698(14) 0.4175(13) 0.125(8) Uiso 0.50 1 d P A 2
C97B C 0.100(5) 0.712(4) 0.420(4) 0.43(5) Uiso 0.50 1 d P A 2
H97D H 0.0527 0.7075 0.4475 0.640 Uiso 0.50 1 calc PR A 2
H97E H 0.1500 0.7015 0.4430 0.640 Uiso 0.50 1 calc PR A 2
H97F H 0.0852 0.6771 0.3727 0.640 Uiso 0.50 1 calc PR A 2
C99B C 0.1025(16) 0.8429(13) 0.4453(13) 0.101(7) Uiso 0.50 1 d P A 2
H99D H 0.0508 0.8432 0.4683 0.151 Uiso 0.50 1 calc PR A 2
H99E H 0.0968 0.8625 0.4069 0.151 Uiso 0.50 1 calc PR A 2
H99F H 0.1509 0.8723 0.4795 0.151 Uiso 0.50 1 calc PR A 2
O25 O 0.8071(7) 0.2002(6) 0.1306(5) 0.157(4) Uani 1 1 d D . .
C90 C 0.8153(9) 0.1616(9) 0.0772(7) 0.149(6) Uani 1 1 d D . .
H90 H 0.7715 0.1201 0.0638 0.179 Uiso 1 1 calc R . .
N9 N 0.8664(8) 0.1568(9) 0.0286(7) 0.209(8) Uani 1 1 d D . .
C89 C 0.9366(12) 0.2242(14) 0.0459(11) 0.37(2) Uani 1 1 d D . .
H89A H 0.9728 0.2182 0.0081 0.551 Uiso 1 1 calc R . .
H89B H 0.9708 0.2310 0.0901 0.551 Uiso 1 1 calc R . .
H89C H 0.9110 0.2663 0.0504 0.551 Uiso 1 1 calc R . .
C88 C 0.8660(18) 0.0975(15) -0.0327(9) 0.51(4) Uani 1 1 d D . .
H88A H 0.9115 0.1098 -0.0591 0.771 Uiso 1 1 calc R . .
H88B H 0.8114 0.0858 -0.0619 0.771 Uiso 1 1 calc R . .
H88C H 0.8746 0.0559 -0.0192 0.771 Uiso 1 1 calc R . .
O100 O 0.4779(12) 0.4725(10) 0.5947(9) 0.140(6) Uiso 0.50 1 d PD . .
C200 C 0.4737(12) 0.4544(10) 0.5359(9) 0.088(5) Uiso 0.50 1 d PD . .
H200 H 0.4510 0.4054 0.5101 0.106 Uiso 0.50 1 calc PR . .
N100 N 0.5000 0.5000 0.5000 0.0503(19) Uiso 1 2 d SD . .
C201 C 0.4985(9) 0.5782(7) 0.5457(7) 0.055(3) Uiso 0.50 1 d PD . .
H20A H 0.4948 0.5805 0.5945 0.083 Uiso 0.50 1 calc PR . .
H20B H 0.4494 0.5935 0.5282 0.083 Uiso 0.50 1 calc PR . .
H20C H 0.5505 0.6101 0.5432 0.083 Uiso 0.50 1 calc PR . .
C202 C 0.5124(16) 0.4893(13) 0.4315(10) 0.121(8) Uiso 0.50 1 d PD . .
H20D H 0.5329 0.5356 0.4253 0.181 Uiso 0.50 1 calc PR . .
H20E H 0.4588 0.4659 0.4013 0.181 Uiso 0.50 1 calc PR . .
H20F H 0.5543 0.4586 0.4187 0.181 Uiso 0.50 1 calc PR . .

loop_
_atom_site_aniso_label
_atom_site_aniso_U_11
_atom_site_aniso_U_22
_atom_site_aniso_U_33
_atom_site_aniso_U_23
_atom_site_aniso_U_13
_atom_site_aniso_U_12
Zn4 0.0290(3) 0.0234(3) 0.0230(3) 0.0091(2) 0.0082(2) 0.0063(3)
Zn2 0.0320(3) 0.0233(3) 0.0204(3) 0.0125(2) 0.0114(2) 0.0150(3)
Zn1 0.0407(4) 0.0259(3) 0.0290(3) 0.0177(3) 0.0193(3) 0.0178(3)
Zn3 0.0453(4) 0.0312(4) 0.0215(3) 0.0151(3) 0.0153(3) 0.0227(3)
Zn5 0.0344(4) 0.0275(3) 0.0195(3) 0.0097(2) 0.0026(2) 0.0103(3)
Zn7 0.0335(4) 0.0255(3) 0.0264(3) 0.0084(3) 0.0024(3) 0.0052(3)
Zn6 0.0309(3) 0.0225(3) 0.0243(3) 0.0062(2) 0.0043(2) 0.0088(3)
O12 0.031(2) 0.032(2) 0.0141(15) 0.0100(14) 0.0065(14) 0.0168(16)
O7 0.0275(19) 0.0230(19) 0.0272(17) 0.0167(15) 0.0099(15) 0.0098(15)
O10 0.039(2) 0.0166(18) 0.0159(15) 0.0074(13) 0.0103(14) 0.0111(16)
O3 0.039(2) 0.044(2) 0.0311(19) 0.0217(17) 0.0227(17) 0.0250(19)
O1 0.047(2) 0.035(2) 0.0311(19) 0.0263(17) 0.0182(17) 0.0194(18)
O8 0.028(2) 0.0208(18) 0.0262(17) 0.0119(14) 0.0118(15) 0.0105(15)
O9 0.040(2) 0.0162(17) 0.0163(16) 0.0058(14) 0.0103(14) 0.0099(16)
O2 0.043(2) 0.037(2) 0.040(2) 0.0295(18) 0.0165(18) 0.0235(19)
O4 0.050(2) 0.044(2) 0.0300(19) 0.0270(18) 0.0271(18) 0.027(2)
O11 0.0292(19) 0.031(2) 0.0162(15) 0.0094(14) 0.0072(14) 0.0178(16)
O14 0.039(2) 0.040(2) 0.0296(19) 0.0163(17) 0.0011(17) 0.0103(19)
O17 0.040(2) 0.031(2) 0.0300(19) 0.0116(16) 0.0064(17) 0.0060(18)
O20 0.040(2) 0.036(2) 0.0286(19) 0.0094(17) 0.0080(17) 0.0049(19)
O13 0.048(2) 0.033(2) 0.035(2) 0.0144(18) 0.0128(18) 0.015(2)
O6 0.049(3) 0.041(2) 0.055(2) 0.027(2) 0.031(2) 0.031(2)
N4 0.037(3) 0.027(2) 0.0172(19) 0.0106(18) 0.0139(18) 0.015(2)
O5 0.049(2) 0.040(2) 0.054(2) 0.029(2) 0.025(2) 0.032(2)
O19 0.040(2) 0.033(2) 0.0227(18) 0.0052(16) 0.0057(17) 0.0073(19)
O23 0.049(3) 0.031(2) 0.033(2) 0.0154(18) 0.0040(19) 0.0052(19)
O027 0.033(2) 0.0258(19) 0.0212(17) 0.0101(15) 0.0060(15) 0.0097(16)
C1 0.028(3) 0.023(3) 0.015(2) 0.008(2) 0.003(2) 0.010(2)
O21 0.035(2) 0.032(2) 0.034(2) 0.0076(18) 0.0022(17) 0.0085(18)
O24 0.047(2) 0.030(2) 0.040(2) 0.0167(18) 0.0032(18) 0.0072(19)
N3 0.036(3) 0.027(2) 0.0171(19) 0.0136(18) 0.0113(18) 0.017(2)
O22 0.034(2) 0.032(2) 0.033(2) 0.0089(17) 0.0027(16) 0.0091(18)
N5 0.029(2) 0.023(2) 0.025(2) 0.0102(18) 0.0114(18) 0.0135(19)
N6 0.031(2) 0.024(2) 0.022(2) 0.0122(18) 0.0092(18) 0.0158(19)
C2 0.026(3) 0.019(3) 0.015(2) 0.0059(19) 0.0081(19) 0.008(2)
O15 0.054(3) 0.041(2) 0.035(2) 0.0172(19) 0.0078(19) 0.016(2)
N2 0.033(2) 0.022(2) 0.023(2) 0.0139(18) 0.0119(18) 0.0106(19)
N1 0.036(3) 0.023(2) 0.023(2) 0.0146(18) 0.0132(18) 0.016(2)
O18 0.050(3) 0.031(2) 0.034(2) 0.0060(17) 0.0070(18) 0.016(2)
C42 0.027(3) 0.024(3) 0.021(2) 0.007(2) 0.007(2) 0.009(2)
O16 0.043(2) 0.042(2) 0.037(2) 0.0160(19) 0.0133(19) 0.005(2)
O30 0.070(3) 0.049(3) 0.080(3) 0.038(3) 0.011(3) 0.001(3)
C31 0.026(3) 0.015(2) 0.021(2) 0.0099(19) 0.008(2) 0.008(2)
C10 0.036(3) 0.025(3) 0.022(2) 0.017(2) 0.009(2) 0.007(2)
C17 0.021(3) 0.021(3) 0.015(2) 0.0087(19) 0.0060(18) 0.009(2)
C4 0.030(3) 0.021(3) 0.015(2) 0.008(2) 0.007(2) 0.010(2)
C12 0.028(3) 0.025(3) 0.022(2) 0.009(2) 0.005(2) 0.007(2)
C104 0.119(8) 0.057(5) 0.087(6) 0.031(5) 0.060(6) 0.009(5)
C9 0.026(3) 0.029(3) 0.024(2) 0.015(2) 0.009(2) 0.010(2)
C21 0.032(3) 0.022(3) 0.021(2) 0.006(2) 0.013(2) 0.012(2)
C37 0.039(3) 0.032(3) 0.027(3) 0.016(2) 0.013(2) 0.016(3)
C35 0.028(3) 0.023(3) 0.029(3) 0.012(2) 0.004(2) 0.012(2)
C18 0.032(3) 0.020(3) 0.022(2) 0.010(2) 0.012(2) 0.011(2)
C32 0.025(3) 0.018(3) 0.019(2) 0.0059(19) 0.005(2) 0.008(2)
C22 0.034(3) 0.025(3) 0.021(2) 0.012(2) 0.013(2) 0.013(2)
C13 0.037(3) 0.020(3) 0.017(2) 0.011(2) 0.009(2) 0.008(2)
C36 0.028(3) 0.024(3) 0.024(2) 0.009(2) 0.010(2) 0.012(2)
C95 0.073(6) 0.091(6) 0.063(5) 0.030(5) 0.002(4) -0.002(5)
C11 0.035(3) 0.022(3) 0.025(2) 0.014(2) 0.003(2) 0.009(2)
C8 0.030(3) 0.024(3) 0.019(2) 0.010(2) 0.007(2) 0.011(2)
C34 0.029(3) 0.031(3) 0.014(2) 0.012(2) 0.004(2) 0.008(2)
C16 0.019(3) 0.021(3) 0.019(2) 0.010(2) 0.0045(19) 0.007(2)
C14 0.034(3) 0.020(3) 0.029(3) 0.011(2) 0.012(2) 0.012(2)
C39 0.032(3) 0.030(3) 0.040(3) 0.016(3) 0.017(2) 0.017(3)
C24 0.029(3) 0.027(3) 0.025(2) 0.010(2) 0.013(2) 0.011(2)
O27 0.096(4) 0.074(4) 0.069(3) 0.031(3) 0.051(3) 0.038(3)
C3 0.029(3) 0.018(3) 0.016(2) 0.0067(19) 0.008(2) 0.006(2)
C29 0.030(3) 0.018(3) 0.017(2) 0.006(2) 0.006(2) 0.007(2)
C28 0.034(3) 0.026(3) 0.016(2) 0.009(2) 0.008(2) 0.008(2)
C26 0.032(3) 0.027(3) 0.022(2) 0.014(2) 0.011(2) 0.014(2)
C5 0.021(3) 0.031(3) 0.028(3) 0.013(2) 0.006(2) 0.006(2)
C7 0.031(3) 0.022(3) 0.020(2) 0.010(2) 0.005(2) 0.005(2)
C25 0.037(3) 0.031(3) 0.019(2) 0.012(2) 0.012(2) 0.011(2)
C23 0.032(3) 0.024(3) 0.023(2) 0.013(2) 0.011(2) 0.013(2)
C33 0.029(3) 0.028(3) 0.021(2) 0.010(2) 0.004(2) 0.013(2)
C53 0.038(3) 0.045(4) 0.044(3) 0.027(3) 0.023(3) 0.022(3)
C27 0.032(3) 0.026(3) 0.020(2) 0.012(2) 0.011(2) 0.014(2)
C19 0.057(4) 0.024(3) 0.025(3) 0.009(2) 0.022(3) 0.015(3)
C15 0.035(3) 0.016(3) 0.022(2) 0.008(2) 0.011(2) 0.009(2)
C72 0.078(6) 0.151(9) 0.084(6) 0.063(6) 0.043(5) 0.079(6)
C40 0.033(3) 0.027(3) 0.030(3) 0.013(2) 0.015(2) 0.014(2)
C38 0.038(3) 0.029(3) 0.034(3) 0.015(2) 0.010(2) 0.019(3)
C6 0.027(3) 0.025(3) 0.026(3) 0.013(2) 0.005(2) 0.005(2)
N8 0.090(5) 0.058(4) 0.034(3) 0.016(3) 0.015(3) 0.038(3)
O28 0.057(3) 0.092(4) 0.070(3) 0.038(3) 0.001(3) 0.036(3)
C43 0.041(3) 0.033(3) 0.029(3) 0.022(2) 0.013(2) 0.013(3)
C51 0.092(6) 0.066(5) 0.074(5) 0.028(4) -0.020(5) 0.027(5)
C30 0.027(3) 0.015(2) 0.018(2) 0.0055(19) 0.007(2) 0.007(2)
C41 0.027(3) 0.023(3) 0.027(3) 0.010(2) 0.009(2) 0.010(2)
N13 0.068(4) 0.033(3) 0.051(3) 0.023(3) 0.013(3) 0.005(3)
N12 0.050(3) 0.047(3) 0.057(3) 0.020(3) 0.006(3) 0.014(3)
N10 0.049(3) 0.050(3) 0.049(3) 0.003(3) 0.022(3) 0.006(3)
C46 0.074(5) 0.042(4) 0.042(3) 0.027(3) 0.006(3) 0.000(3)
C77 0.045(4) 0.024(3) 0.026(3) 0.011(2) 0.010(2) 0.013(3)
C58 0.048(4) 0.034(3) 0.027(3) 0.019(2) 0.015(2) 0.021(3)
C75 0.046(4) 0.033(3) 0.036(3) 0.020(3) 0.014(3) 0.019(3)
C73 0.042(3) 0.042(4) 0.019(2) 0.012(2) 0.014(2) 0.022(3)
C64 0.057(4) 0.028(3) 0.043(3) 0.014(3) 0.006(3) 0.023(3)
C48 0.042(3) 0.030(3) 0.045(3) 0.016(3) 0.008(3) 0.017(3)
C44 0.046(4) 0.040(3) 0.028(3) 0.023(3) 0.012(2) 0.010(3)
C47 0.059(4) 0.057(4) 0.042(3) 0.029(3) -0.001(3) 0.010(3)
C62 0.077(5) 0.051(4) 0.034(3) 0.022(3) 0.026(3) 0.024(4)
C83 0.048(4) 0.027(3) 0.046(3) 0.020(3) 0.011(3) 0.009(3)
O29 0.429(18) 0.197(9) 0.106(6) 0.068(6) 0.092(8) 0.251(12)
C59 0.050(4) 0.035(3) 0.028(3) 0.019(2) 0.017(3) 0.012(3)
C84 0.090(6) 0.039(4) 0.086(6) 0.036(4) -0.007(5) -0.006(4)
O26 0.091(4) 0.078(4) 0.118(5) 0.047(4) 0.001(4) 0.038(4)
C63 0.054(4) 0.039(3) 0.039(3) 0.023(3) 0.015(3) 0.026(3)
C69 0.047(4) 0.039(4) 0.039(3) 0.004(3) 0.016(3) 0.017(3)
C49 0.056(4) 0.034(4) 0.068(4) 0.027(3) -0.003(3) 0.019(3)
N7 0.066(4) 0.083(5) 0.053(3) 0.024(3) 0.009(3) 0.042(4)
C92 0.095(6) 0.057(5) 0.042(4) 0.021(3) 0.019(4) 0.030(4)
C20 0.056(4) 0.019(3) 0.027(3) 0.008(2) 0.018(3) 0.016(3)
C106 0.081(5) 0.040(4) 0.056(4) 0.021(3) 0.008(4) 0.007(4)
C81 0.035(3) 0.032(3) 0.033(3) 0.010(3) 0.005(2) 0.011(3)
C54 0.040(4) 0.053(4) 0.058(4) 0.027(3) 0.029(3) 0.022(3)
C105 0.083(6) 0.055(5) 0.058(4) 0.020(4) 0.015(4) -0.003(4)
C68 0.075(5) 0.045(4) 0.052(4) 0.024(3) 0.041(4) 0.030(4)
C82 0.041(4) 0.050(4) 0.079(5) 0.008(4) -0.011(4) 0.017(3)
C57 0.063(5) 0.064(5) 0.090(6) 0.030(4) 0.047(4) 0.010(4)
C91 0.280(17) 0.138(10) 0.040(5) 0.014(5) 0.024(7) 0.134(11)
C50 0.071(6) 0.067(6) 0.127(8) 0.034(5) 0.002(5) 0.045(5)
C87 0.068(5) 0.056(5) 0.074(5) 0.031(4) 0.021(4) 0.013(4)
C56 0.060(5) 0.069(5) 0.079(5) 0.010(4) 0.036(4) 0.023(4)
C55 0.059(5) 0.112(7) 0.100(6) 0.051(6) 0.039(5) 0.050(5)
C100 0.072(5) 0.073(6) 0.071(5) 0.037(4) 0.014(4) 0.025(5)
C79 0.046(4) 0.033(3) 0.024(3) 0.005(2) 0.000(3) 0.010(3)
C94 0.122(10) 0.110(9) 0.174(12) 0.052(9) 0.027(8) 0.068(8)
C86 0.089(7) 0.118(8) 0.056(5) -0.019(5) 0.026(5) -0.037(6)
C78 0.058(4) 0.035(4) 0.052(4) -0.004(3) -0.002(3) 0.012(3)
C101 0.064(5) 0.090(6) 0.075(5) 0.047(5) 0.009(4) 0.034(5)
C102 0.064(5) 0.081(6) 0.071(5) 0.024(5) 0.007(4) 0.034(5)
C60 0.093(6) 0.057(4) 0.048(4) 0.038(3) 0.034(4) 0.033(4)
C76 0.047(4) 0.066(5) 0.052(4) 0.020(4) 0.007(3) -0.006(4)
C74 0.062(4) 0.062(5) 0.038(3) 0.020(3) -0.008(3) 0.009(4)
C67 0.109(7) 0.053(5) 0.056(4) 0.013(4) 0.013(4) 0.051(5)
C65 0.097(6) 0.055(5) 0.088(6) 0.046(4) 0.017(5) 0.035(5)
C61 0.073(5) 0.077(6) 0.059(5) 0.033(4) 0.013(4) -0.006(4)
C45 0.070(5) 0.078(5) 0.037(3) 0.036(4) 0.024(3) 0.022(4)
C52 0.080(6) 0.051(5) 0.135(8) 0.058(5) -0.014(5) 0.013(4)
C80 0.063(5) 0.063(5) 0.029(3) 0.001(3) 0.006(3) -0.008(4)
C66 0.074(5) 0.068(5) 0.081(5) 0.025(4) -0.011(4) 0.036(4)
C70 0.116(7) 0.080(6) 0.066(5) 0.027(4) 0.060(5) 0.048(5)
C71 0.091(7) 0.096(8) 0.102(8) -0.037(6) 0.028(6) -0.025(6)
C96 0.078(6) 0.085(7) 0.068(5) 0.034(5) 0.000(4) 0.001(5)
C93 0.128(8) 0.089(7) 0.063(5) 0.034(5) 0.023(5) 0.067(6)
C85 0.067(6) 0.078(6) 0.117(8) 0.018(6) 0.005(5) 0.010(5)
O25 0.207(10) 0.206(10) 0.102(6) 0.071(7) 0.055(7) 0.108(8)
C90 0.133(11) 0.27(2) 0.107(10) 0.107(12) 0.056(9) 0.106(12)
N9 0.192(13) 0.42(2) 0.174(12) 0.227(16) 0.101(11) 0.204(16)
C89 0.167(17) 0.69(6) 0.32(3) 0.41(4) -0.088(18) -0.17(3)
C88 0.80(7) 0.93(8) 0.166(17) 0.31(3) 0.28(3) 0.80(7)

loop_
_atom_type_symbol
_atom_type_description
_atom_type_scat_dispersion_real
_atom_type_scat_dispersion_imag
_atom_type_scat_source
C C 0.0033 0.0016 'International Tables Vol C Tables 4.2.6.8 and 6.1.1.4'
H H 0.0000 0.0000 'International Tables Vol C Tables 4.2.6.8 and 6.1.1.4'
N N 0.0061 0.0033 'International Tables Vol C Tables 4.2.6.8 and 6.1.1.4'
O O 0.0106 0.0060 'International Tables Vol C Tables 4.2.6.8 and 6.1.1.4'
Zn Zn 0.2839 1.4301 'International Tables Vol C Tables 4.2.6.8 and 6.1.1.4'

loop_
_geom_angle_atom_site_label_1
_geom_angle_atom_site_label_2
_geom_angle_atom_site_label_3
_geom_angle
_geom_angle_site_symmetry_1
_geom_angle_site_symmetry_3
_geom_angle_publ_flag
O027 Zn4 O19 119.27(15) . . ?
O027 Zn4 O8 118.04(13) . . ?
O19 Zn4 O8 110.69(14) . . ?
O027 Zn4 O7 115.02(13) . . ?
O19 Zn4 O7 108.14(14) . . ?
O8 Zn4 O7 78.38(13) . . ?
O027 Zn4 O14 73.54(13) . . ?
O19 Zn4 O14 82.63(14) . . ?
O8 Zn4 O14 79.26(13) . . ?
O7 Zn4 O14 157.45(13) . . ?
O027 Zn4 Zn7 39.03(10) . . ?
O19 Zn4 Zn7 80.27(11) . . ?
O8 Zn4 Zn7 140.12(9) . . ?
O7 Zn4 Zn7 136.37(9) . . ?
O14 Zn4 Zn7 63.82(9) . . ?
O17 Zn2 O7 105.04(14) . . ?
O17 Zn2 O12 111.40(15) . . ?
O7 Zn2 O12 99.26(13) . . ?
O17 Zn2 N5 99.03(15) . . ?
O7 Zn2 N5 151.80(15) . . ?
O12 Zn2 N5 85.15(13) . . ?
O17 Zn2 N6 96.33(15) . . ?
O7 Zn2 N6 86.69(14) . . ?
O12 Zn2 N6 148.71(15) . . ?
N5 Zn2 N6 76.15(15) . . ?
O13 Zn1 O8 105.21(14) . . ?
O13 Zn1 O9 106.61(15) . . ?
O8 Zn1 O9 99.70(12) . . ?
O13 Zn1 N2 98.53(15) . . ?
O8 Zn1 N2 152.96(15) . . ?
O9 Zn1 N2 85.47(13) . . ?
O13 Zn1 N1 99.28(15) . . ?
O8 Zn1 N1 86.85(14) . . ?
O9 Zn1 N1 150.40(15) . . ?
N2 Zn1 N1 76.60(15) . . ?
O15 Zn3 O11 109.03(15) . . ?
O15 Zn3 O10 109.10(14) . . ?
O11 Zn3 O10 98.19(13) . . ?
O15 Zn3 N3 98.60(16) . . ?
O11 Zn3 N3 149.11(15) . . ?
O10 Zn3 N3 85.14(13) . . ?
O15 Zn3 N4 98.69(16) . . ?
O11 Zn3 N4 85.73(13) . . ?
O10 Zn3 N4 148.68(15) . . ?
N3 Zn3 N4 76.51(14) . . ?
O027 Zn5 O23 122.83(15) . . ?
O027 Zn5 O12 117.26(14) . . ?
O23 Zn5 O12 107.71(15) . . ?
O027 Zn5 O11 117.46(13) . . ?
O23 Zn5 O11 103.56(14) . . ?
O12 Zn5 O11 79.23(12) . . ?
O027 Zn5 Zn7 40.50(10) . . ?
O23 Zn5 Zn7 82.33(11) . . ?
O12 Zn5 Zn7 141.14(9) . . ?
O11 Zn5 Zn7 136.17(9) . . ?
O20 Zn7 O027 114.35(15) . . ?
O20 Zn7 O24 102.42(16) . . ?
O027 Zn7 O24 114.90(15) . . ?
O20 Zn7 O22 100.32(15) . . ?
O027 Zn7 O22 116.69(14) . . ?
O24 Zn7 O22 106.24(16) . . ?
O20 Zn7 Zn6 126.97(11) . . ?
O027 Zn7 Zn6 39.48(10) . . ?
O24 Zn7 Zn6 129.52(11) . . ?
O22 Zn7 Zn6 77.25(11) . . ?
O20 Zn7 Zn5 127.55(11) . . ?
O027 Zn7 Zn5 38.65(9) . . ?
O24 Zn7 Zn5 76.27(11) . . ?
O22 Zn7 Zn5 130.94(10) . . ?
Zn6 Zn7 Zn5 66.31(2) . . ?
O20 Zn7 Zn4 76.64(11) . . ?
O027 Zn7 Zn4 37.72(9) . . ?
O24 Zn7 Zn4 127.47(12) . . ?
O22 Zn7 Zn4 125.85(11) . . ?
Zn6 Zn7 Zn4 64.51(2) . . ?
Zn5 Zn7 Zn4 65.47(2) . . ?
O027 Zn6 O21 122.56(15) . . ?
O027 Zn6 O9 117.93(14) . . ?
O21 Zn6 O9 106.52(14) . . ?
O027 Zn6 O10 115.65(13) . . ?
O21 Zn6 O10 106.02(14) . . ?
O9 Zn6 O10 79.79(12) . . ?
O027 Zn6 O14 72.91(12) . . ?
O21 Zn6 O14 82.78(13) . . ?
O9 Zn6 O14 78.70(12) . . ?
O10 Zn6 O14 158.33(13) . . ?
O027 Zn6 Zn7 40.88(10) . . ?
O21 Zn6 Zn7 81.69(11) . . ?
O9 Zn6 Zn7 141.51(9) . . ?
O10 Zn6 Zn7 135.17(9) . . ?
O14 Zn6 Zn7 64.85(9) . . ?
C31 O12 Zn2 131.1(3) . . ?
C31 O12 Zn5 109.4(3) . . ?
Zn2 O12 Zn5 118.84(14) . . ?
C3 O7 Zn2 128.5(3) . . ?
C3 O7 Zn4 110.3(3) . . ?
Zn2 O7 Zn4 121.18(16) . . ?
C17 O10 Zn6 109.4(2) . . ?
C17 O10 Zn3 129.7(3) . . ?
Zn6 O10 Zn3 120.70(15) . . ?
C24 O3 C53 117.5(4) . . ?
C10 O1 C43 118.2(4) . . ?
C2 O8 Zn1 128.6(3) . . ?
C2 O8 Zn4 111.9(3) . . ?
Zn1 O8 Zn4 119.48(16) . . ?
C16 O9 Zn6 109.7(3) . . ?
C16 O9 Zn1 129.8(3) . . ?
Zn6 O9 Zn1 120.31(15) . . ?
C11 O2 C48 117.5(4) . . ?
C25 O4 C58 118.8(4) . . ?
C30 O11 Zn3 130.5(3) . . ?
C30 O11 Zn5 109.6(3) . . ?
Zn3 O11 Zn5 119.69(15) . . ?
C73 O14 Zn4 134.6(3) . . ?
C73 O14 Zn6 134.9(3) . . ?
Zn4 O14 Zn6 81.28(10) . . ?
C77 O17 Zn2 108.0(3) . . ?
C79 O20 Zn7 130.4(4) . . ?
C73 O13 Zn1 109.0(3) . . ?
C39 O6 C68 119.4(4) . . ?
C28 N4 C27 122.9(4) . . ?
C28 N4 Zn3 128.7(3) . . ?
C27 N4 Zn3 108.4(3) . . ?
C38 O5 C63 117.1(4) . . ?
C79 O19 Zn4 124.7(3) . . ?
C83 O23 Zn5 123.3(3) . . ?
Zn5 O027 Zn6 117.29(16) . . ?
Zn5 O027 Zn4 117.62(17) . . ?
Zn6 O027 Zn4 113.96(16) . . ?
Zn5 O027 Zn7 100.85(15) . . ?
Zn6 O027 Zn7 99.63(15) . . ?
Zn4 O027 Zn7 103.25(15) . . ?
C2 C1 C6 118.8(4) . . ?
C2 C1 C7 124.3(4) . . ?
C6 C1 C7 117.0(4) . . ?
C81 O21 Zn6 124.3(3) . . ?
C83 O24 Zn7 131.2(4) . . ?
C21 N3 C22 121.5(4) . . ?
C21 N3 Zn3 130.2(3) . . ?
C22 N3 Zn3 108.2(3) . . ?
C81 O22 Zn7 129.6(4) . . ?
C35 N5 C36 122.0(4) . . ?
C35 N5 Zn2 129.5(3) . . ?
C36 N5 Zn2 108.6(3) . . ?
C42 N6 C41 123.3(4) . . ?
C42 N6 Zn2 128.1(3) . . ?
C41 N6 Zn2 108.6(3) . . ?
O8 C2 C1 124.5(4) . . ?
O8 C2 C3 115.5(4) . . ?
C1 C2 C3 120.0(4) . . ?
C75 O15 Zn3 108.2(4) . . ?
C14 N2 C13 121.3(4) . . ?
C14 N2 Zn1 129.4(3) . . ?
C13 N2 Zn1 109.3(3) . . ?
C7 N1 C8 123.0(4) . . ?
C7 N1 Zn1 127.6(3) . . ?
C8 N1 Zn1 109.4(3) . . ?
N6 C42 C4 124.6(5) . . ?
N6 C42 H42 117.7 . . ?
C4 C42 H42 117.7 . . ?
O12 C31 C32 123.5(4) . . ?
O12 C31 C30 115.9(4) . . ?
C32 C31 C30 120.6(4) . . ?
O1 C10 C9 125.6(4) . . ?
O1 C10 C11 113.8(4) . . ?
C9 C10 C11 120.5(4) . . ?
O10 C17 C18 124.4(4) . . ?
O10 C17 C16 115.9(4) . . ?
C18 C17 C16 119.6(4) . . ?
C5 C4 C3 118.8(4) . . ?
C5 C4 C42 116.9(4) . . ?
C3 C4 C42 124.3(4) . . ?
C11 C12 C13 119.4(5) . . ?
C11 C12 H12 120.3 . . ?
C13 C12 H12 120.3 . . ?
N13 C104 H10A 109.5 . . ?
N13 C104 H10B 109.5 . . ?
H10A C104 H10B 109.5 . . ?
N13 C104 H10C 109.5 . . ?
H10A C104 H10C 109.5 . . ?
H10B C104 H10C 109.5 . . ?
C10 C9 C8 119.7(4) . . ?
C10 C9 H9 120.1 . . ?
C8 C9 H9 120.1 . . ?
N3 C21 C18 124.9(4) . . ?
N3 C21 H21 117.5 . . ?
C18 C21 H21 117.5 . . ?
C38 C37 C36 120.3(5) . . ?
C38 C37 H37 119.9 . . ?
C36 C37 H37 119.9 . . ?
N5 C35 C32 124.8(4) . . ?
N5 C35 H35 117.6 . . ?
C32 C35 H35 117.6 . . ?
C19 C18 C17 119.5(4) . . ?
C19 C18 C21 117.4(4) . . ?
C17 C18 C21 123.1(4) . . ?
C31 C32 C33 118.4(4) . . ?
C31 C32 C35 124.2(4) . . ?
C33 C32 C35 117.4(4) . . ?
C23 C22 C27 121.0(4) . . ?
C23 C22 N3 122.9(4) . . ?
C27 C22 N3 116.1(4) . . ?
C12 C13 C8 120.6(4) . . ?
C12 C13 N2 123.7(4) . . ?
C8 C13 N2 115.7(4) . . ?
C41 C36 C37 120.1(4) . . ?
C41 C36 N5 115.9(4) . . ?
C37 C36 N5 123.8(4) . . ?
N12 C95 H95A 109.5 . . ?
N12 C95 H95B 109.5 . . ?
H95A C95 H95B 109.5 . . ?
N12 C95 H95C 109.5 . . ?
H95A C95 H95C 109.5 . . ?
H95B C95 H95C 109.5 . . ?
O2 C11 C12 124.5(5) . . ?
O2 C11 C10 115.4(4) . . ?
C12 C11 C10 120.1(4) . . ?
C9 C8 C13 119.6(4) . . ?
C9 C8 N1 125.1(4) . . ?
C13 C8 N1 115.2(4) . . ?
C33 C34 C29 121.8(4) . . ?
C33 C34 H34 119.1 . . ?
C29 C34 H34 119.1 . . ?
O9 C16 C15 124.0(4) . . ?
O9 C16 C17 116.2(4) . . ?
C15 C16 C17 119.7(4) . . ?
N2 C14 C15 124.8(4) . . ?
N2 C14 H14 117.6 . . ?
C15 C14 H14 117.6 . . ?
O6 C39 C40 125.6(5) . . ?
O6 C39 C38 114.0(4) . . ?
C40 C39 C38 120.1(5) . . ?
O3 C24 C23 123.9(4) . . ?
O3 C24 C25 115.7(4) . . ?
C23 C24 C25 120.4(4) . . ?
O7 C3 C4 124.5(4) . . ?
O7 C3 C2 115.9(4) . . ?
C4 C3 C2 119.6(4) . . ?
C30 C29 C34 118.4(4) . . ?
C30 C29 C28 124.3(4) . . ?
C34 C29 C28 117.3(4) . . ?
N4 C28 C29 124.7(4) . . ?
N4 C28 H28 117.7 . . ?
C29 C28 H28 117.7 . . ?
C25 C26 C27 119.8(4) . . ?
C25 C26 H26 120.1 . . ?
C27 C26 H26 120.1 . . ?
C6 C5 C4 121.2(5) . . ?
C6 C5 H5 119.4 . . ?
C4 C5 H5 119.4 . . ?
N1 C7 C1 125.3(5) . . ?
N1 C7 H7 117.3 . . ?
C1 C7 H7 117.3 . . ?
O4 C25 C26 124.9(4) . . ?
O4 C25 C24 114.6(4) . . ?
C26 C25 C24 120.3(4) . . ?
C24 C23 C22 119.0(4) . . ?
C24 C23 H23 120.5 . . ?
C22 C23 H23 120.5 . . ?
C34 C33 C32 121.0(4) . . ?
C34 C33 H33 119.5 . . ?
C32 C33 H33 119.5 . . ?
O3 C53 C54 108.3(4) . . ?
O3 C53 H53A 110.0 . . ?
C54 C53 H53A 110.0 . . ?
O3 C53 H53B 110.0 . . ?
C54 C53 H53B 110.0 . . ?
H53A C53 H53B 108.4 . . ?
C26 C27 C22 119.4(4) . . ?
C26 C27 N4 125.4(4) . . ?
C22 C27 N4 115.1(4) . . ?
C20 C19 C18 120.7(5) . . ?
C20 C19 H19 119.6 . . ?
C18 C19 H19 119.6 . . ?
C16 C15 C20 118.8(4) . . ?
C16 C15 C14 123.5(4) . . ?
C20 C15 C14 117.7(4) . . ?
C69 C72 H72A 109.5 . . ?
C69 C72 H72B 109.5 . . ?
H72A C72 H72B 109.5 . . ?
C69 C72 H72C 109.5 . . ?
H72A C72 H72C 109.5 . . ?
H72B C72 H72C 109.5 . . ?
C39 C40 C41 119.6(5) . . ?
C39 C40 H40 120.2 . . ?
C41 C40 H40 120.2 . . ?
O5 C38 C37 125.0(5) . . ?
O5 C38 C39 115.2(4) . . ?
C37 C38 C39 119.8(4) . . ?
C5 C6 C1 121.6(5) . . ?
C5 C6 H6 119.2 . . ?
C1 C6 H6 119.2 . . ?
C93 N8 C92 121.6(6) . . ?
C93 N8 C91 122.8(7) . . ?
C92 N8 C91 115.5(6) . . ?
O1 C43 C44 107.5(4) . . ?
O1 C43 H43A 110.2 . . ?
C44 C43 H43A 110.2 . . ?
O1 C43 H43B 110.2 . . ?
C44 C43 H43B 110.2 . . ?
H43A C43 H43B 108.5 . . ?
C49 C51 H51A 109.5 . . ?
C49 C51 H51B 109.5 . . ?
H51A C51 H51B 109.5 . . ?
C49 C51 H51C 109.5 . . ?
H51A C51 H51C 109.5 . . ?
H51B C51 H51C 109.5 . . ?
O11 C30 C29 124.1(4) . . ?
O11 C30 C31 116.1(4) . . ?
C29 C30 C31 119.8(4) . . ?
C36 C41 C40 120.1(4) . . ?
C36 C41 N6 115.0(4) . . ?
C40 C41 N6 124.7(4) . . ?
C106 N13 C105 121.3(6) . . ?
C106 N13 C104 123.6(6) . . ?
C105 N13 C104 115.1(6) . . ?
C96 N12 C94 126.4(8) . . ?
C96 N12 C95 119.7(7) . . ?
C94 N12 C95 113.2(7) . . ?
C87 N10 C85 119.8(7) . . ?
C87 N10 C86 120.1(7) . . ?
C85 N10 C86 120.1(7) . . ?
C44 C46 H46A 109.5 . . ?
C44 C46 H46B 109.5 . . ?
H46A C46 H46B 109.5 . . ?
C44 C46 H46C 109.5 . . ?
H46A C46 H46C 109.5 . . ?
H46B C46 H46C 109.5 . . ?
O18 C77 O17 121.5(5) . . ?
O18 C77 C78 119.7(5) . . ?
O17 C77 C78 118.8(5) . . ?
O4 C58 C59 107.2(4) . . ?
O4 C58 H58A 110.3 . . ?
C59 C58 H58A 110.3 . . ?
O4 C58 H58B 110.3 . . ?
C59 C58 H58B 110.3 . . ?
H58A C58 H58B 108.5 . . ?
O16 C75 O15 123.2(6) . . ?
O16 C75 C76 119.0(5) . . ?
O15 C75 C76 117.9(5) . . ?
O14 C73 O13 123.1(5) . . ?
O14 C73 C74 117.6(5) . . ?
O13 C73 C74 119.3(5) . . ?
C66 C64 C67 111.4(6) . . ?
C66 C64 C63 108.5(5) . . ?
C67 C64 C63 111.3(5) . . ?
C66 C64 C65 109.1(6) . . ?
C67 C64 C65 108.9(6) . . ?
C63 C64 C65 107.5(5) . . ?
O2 C48 C49 109.0(5) . . ?
O2 C48 H48A 109.9 . . ?
C49 C48 H48A 109.9 . . ?
O2 C48 H48B 109.9 . . ?
C49 C48 H48B 109.9 . . ?
H48A C48 H48B 108.3 . . ?
C47 C44 C46 110.3(5) . . ?
C47 C44 C43 110.4(5) . . ?
C46 C44 C43 109.3(4) . . ?
C47 C44 C45 109.1(5) . . ?
C46 C44 C45 110.7(5) . . ?
C43 C44 C45 107.0(5) . . ?
C44 C47 H47A 109.5 . . ?
C44 C47 H47B 109.5 . . ?
H47A C47 H47B 109.5 . . ?
C44 C47 H47C 109.5 . . ?
H47A C47 H47C 109.5 . . ?
H47B C47 H47C 109.5 . . ?
C59 C62 H62A 109.5 . . ?
C59 C62 H62B 109.5 . . ?
H62A C62 H62B 109.5 . . ?
C59 C62 H62C 109.5 . . ?
H62A C62 H62C 109.5 . . ?
H62B C62 H62C 109.5 . . ?
O23 C83 O24 126.7(5) . . ?
O23 C83 C84 117.1(5) . . ?
O24 C83 C84 116.3(6) . . ?
C62 C59 C61 110.0(6) . . ?
C62 C59 C60 109.8(5) . . ?
C61 C59 C60 109.6(6) . . ?
C62 C59 C58 110.3(5) . . ?
C61 C59 C58 109.7(5) . . ?
C60 C59 C58 107.4(5) . . ?
C83 C84 H84A 109.5 . . ?
C83 C84 H84B 109.5 . . ?
H84A C84 H84B 109.5 . . ?
C83 C84 H84C 109.5 . . ?
H84A C84 H84C 109.5 . . ?
H84B C84 H84C 109.5 . . ?
O5 C63 C64 108.8(5) . . ?
O5 C63 H63A 109.9 . . ?
C64 C63 H63A 109.9 . . ?
O5 C63 H63B 109.9 . . ?
C64 C63 H63B 109.9 . . ?
H63A C63 H63B 108.3 . . ?
C72 C69 C71 109.1(8) . . ?
C72 C69 C68 111.3(6) . . ?
C71 C69 C68 108.9(6) . . ?
C72 C69 C70 110.6(6) . . ?
C71 C69 C70 109.9(7) . . ?
C68 C69 C70 107.0(5) . . ?
C52 C49 C48 110.1(5) . . ?
C52 C49 C51 111.4(7) . . ?
C48 C49 C51 109.3(5) . . ?
C52 C49 C50 110.4(6) . . ?
C48 C49 C50 105.9(6) . . ?
C51 C49 C50 109.5(6) . . ?
C102 N7 C101 125.6(7) . . ?
C102 N7 C100 118.8(6) . . ?
C101 N7 C100 115.4(6) . . ?
N8 C92 H92A 109.5 . . ?
N8 C92 H92B 109.5 . . ?
H92A C92 H92B 109.5 . . ?
N8 C92 H92C 109.5 . . ?
H92A C92 H92C 109.5 . . ?
H92B C92 H92C 109.5 . . ?
C19 C20 C15 121.6(5) . . ?
C19 C20 H20 119.2 . . ?
C15 C20 H20 119.2 . . ?
O30 C106 N13 126.3(7) . . ?
O30 C106 H106 116.8 . . ?
N13 C106 H106 116.8 . . ?
O21 C81 O22 127.1(5) . . ?
O21 C81 C82 116.4(5) . . ?
O22 C81 C82 116.6(5) . . ?
C56 C54 C57 112.0(6) . . ?
C56 C54 C53 109.3(6) . . ?
C57 C54 C53 110.0(5) . . ?
C56 C54 C55 110.3(6) . . ?
C57 C54 C55 108.7(6) . . ?
C53 C54 C55 106.3(5) . . ?
N13 C105 H10D 109.5 . . ?
N13 C105 H10E 109.5 . . ?
H10D C105 H10E 109.5 . . ?
N13 C105 H10F 109.5 . . ?
H10D C105 H10F 109.5 . . ?
H10E C105 H10F 109.5 . . ?
O6 C68 C69 109.7(5) . . ?
O6 C68 H68A 109.7 . . ?
C69 C68 H68A 109.7 . . ?
O6 C68 H68B 109.7 . . ?
C69 C68 H68B 109.7 . . ?
H68A C68 H68B 108.2 . . ?
C81 C82 H82A 109.5 . . ?
C81 C82 H82B 109.5 . . ?
H82A C82 H82B 109.5 . . ?
C81 C82 H82C 109.5 . . ?
H82A C82 H82C 109.5 . . ?
H82B C82 H82C 109.5 . . ?
C54 C57 H57A 109.5 . . ?
C54 C57 H57B 109.5 . . ?
H57A C57 H57B 109.5 . . ?
C54 C57 H57C 109.5 . . ?
H57A C57 H57C 109.5 . . ?
H57B C57 H57C 109.5 . . ?
N8 C91 H91A 109.5 . . ?
N8 C91 H91B 109.5 . . ?
H91A C91 H91B 109.5 . . ?
N8 C91 H91C 109.5 . . ?
H91A C91 H91C 109.5 . . ?
H91B C91 H91C 109.5 . . ?
C97 N11 C99 113.0(18) . . ?
C97 N11 C98 149.3(15) . . ?
C99 N11 C98 96.5(16) . . ?
C49 C50 H50A 109.5 . . ?
C49 C50 H50B 109.5 . . ?
H50A C50 H50B 109.5 . . ?
C49 C50 H50C 109.5 . . ?
H50A C50 H50C 109.5 . . ?
H50B C50 H50C 109.5 . . ?
O27 C87 N10 127.2(8) . . ?
O27 C87 H87 116.4 . . ?
N10 C87 H87 116.4 . . ?
C54 C56 H56A 109.5 . . ?
C54 C56 H56B 109.5 . . ?
H56A C56 H56B 109.5 . . ?
C54 C56 H56C 109.5 . . ?
H56A C56 H56C 109.5 . . ?
H56B C56 H56C 109.5 . . ?
C54 C55 H55A 109.5 . . ?
C54 C55 H55B 109.5 . . ?
H55A C55 H55B 109.5 . . ?
C54 C55 H55C 109.5 . . ?
H55A C55 H55C 109.5 . . ?
H55B C55 H55C 109.5 . . ?
N7 C100 H10G 109.5 . . ?
N7 C100 H10H 109.5 . . ?
H10G C100 H10H 109.5 . . ?
N7 C100 H10I 109.5 . . ?
H10G C100 H10I 109.5 . . ?
H10H C100 H10I 109.5 . . ?
O19 C79 O20 127.8(5) . . ?
O19 C79 C80 116.9(5) . . ?
O20 C79 C80 115.4(5) . . ?
N12 C94 H94A 109.5 . . ?
N12 C94 H94B 109.5 . . ?
H94A C94 H94B 109.5 . . ?
N12 C94 H94C 109.5 . . ?
H94A C94 H94C 109.5 . . ?
H94B C94 H94C 109.5 . . ?
N10 C86 H86A 109.5 . . ?
N10 C86 H86B 109.5 . . ?
H86A C86 H86B 109.5 . . ?
N10 C86 H86C 109.5 . . ?
H86A C86 H86C 109.5 . . ?
H86B C86 H86C 109.5 . . ?
C77 C78 H78A 109.5 . . ?
C77 C78 H78B 109.5 . . ?
H78A C78 H78B 109.5 . . ?
C77 C78 H78C 109.5 . . ?
H78A C78 H78C 109.5 . . ?
H78B C78 H78C 109.5 . . ?
N7 C101 H10J 109.5 . . ?
N7 C101 H10K 109.5 . . ?
H10J C101 H10K 109.5 . . ?
N7 C101 H10L 109.5 . . ?
H10J C101 H10L 109.5 . . ?
H10K C101 H10L 109.5 . . ?
O28 C102 N7 129.3(9) . . ?
O28 C102 H102 115.3 . . ?
N7 C102 H102 115.3 . . ?
C59 C60 H60A 109.5 . . ?
C59 C60 H60B 109.5 . . ?
H60A C60 H60B 109.5 . . ?
C59 C60 H60C 109.5 . . ?
H60A C60 H60C 109.5 . . ?
H60B C60 H60C 109.5 . . ?
C75 C76 H76A 109.5 . . ?
C75 C76 H76B 109.5 . . ?
H76A C76 H76B 109.5 . . ?
C75 C76 H76C 109.5 . . ?
H76A C76 H76C 109.5 . . ?
H76B C76 H76C 109.5 . . ?
C73 C74 H74A 109.5 . . ?
C73 C74 H74B 109.5 . . ?
H74A C74 H74B 109.5 . . ?
C73 C74 H74C 109.5 . . ?
H74A C74 H74C 109.5 . . ?
H74B C74 H74C 109.5 . . ?
C64 C67 H67A 109.5 . . ?
C64 C67 H67B 109.5 . . ?
H67A C67 H67B 109.5 . . ?
C64 C67 H67C 109.5 . . ?
H67A C67 H67C 109.5 . . ?
H67B C67 H67C 109.5 . . ?
C64 C65 H65A 109.5 . . ?
C64 C65 H65B 109.5 . . ?
H65A C65 H65B 109.5 . . ?
C64 C65 H65C 109.5 . . ?
H65A C65 H65C 109.5 . . ?
H65B C65 H65C 109.5 . . ?
C59 C61 H61A 109.5 . . ?
C59 C61 H61B 109.5 . . ?
H61A C61 H61B 109.5 . . ?
C59 C61 H61C 109.5 . . ?
H61A C61 H61C 109.5 . . ?
H61B C61 H61C 109.5 . . ?
C44 C45 H45A 109.5 . . ?
C44 C45 H45B 109.5 . . ?
H45A C45 H45B 109.5 . . ?
C44 C45 H45C 109.5 . . ?
H45A C45 H45C 109.5 . . ?
H45B C45 H45C 109.5 . . ?
C49 C52 H52A 109.5 . . ?
C49 C52 H52B 109.5 . . ?
H52A C52 H52B 109.5 . . ?
C49 C52 H52C 109.5 . . ?
H52A C52 H52C 109.5 . . ?
H52B C52 H52C 109.5 . . ?
C79 C80 H80A 109.5 . . ?
C79 C80 H80B 109.5 . . ?
H80A C80 H80B 109.5 . . ?
C79 C80 H80C 109.5 . . ?
H80A C80 H80C 109.5 . . ?
H80B C80 H80C 109.5 . . ?
C64 C66 H66A 109.5 . . ?
C64 C66 H66B 109.5 . . ?
H66A C66 H66B 109.5 . . ?
C64 C66 H66C 109.5 . . ?
H66A C66 H66C 109.5 . . ?
H66B C66 H66C 109.5 . . ?
C69 C70 H70A 109.5 . . ?
C69 C70 H70B 109.5 . . ?
H70A C70 H70B 109.5 . . ?
C69 C70 H70C 109.5 . . ?
H70A C70 H70C 109.5 . . ?
H70B C70 H70C 109.5 . . ?
C69 C71 H71A 109.5 . . ?
C69 C71 H71B 109.5 . . ?
H71A C71 H71B 109.5 . . ?
C69 C71 H71C 109.5 . . ?
H71A C71 H71C 109.5 . . ?
H71B C71 H71C 109.5 . . ?
O26 C96 N12 129.3(9) . . ?
O26 C96 H96 115.3 . . ?
N12 C96 H96 115.3 . . ?
O29 C93 N8 124.9(8) . . ?
O29 C93 H93 117.6 . . ?
N8 C93 H93 117.6 . . ?
N10 C85 H85A 109.5 . . ?
N10 C85 H85B 109.5 . . ?
H85A C85 H85B 109.5 . . ?
N10 C85 H85C 109.5 . . ?
H85A C85 H85C 109.5 . . ?
H85B C85 H85C 109.5 . . ?
O31 C98 N11B 131.3(19) . . ?
O31 C98 N11 127.9(15) . . ?
N11B C98 N11 25.2(11) . . ?
O31 C98 C97B 92(2) . . ?
N11B C98 C97B 40(2) . . ?
N11 C98 C97B 46(2) . . ?
O31 C98 H98 116.0 . . ?
N11B C98 H98 106.2 . . ?
N11 C98 H98 116.0 . . ?
C97B C98 H98 139.3 . . ?
N11 C99 H99A 109.5 . . ?
N11 C99 H99B 109.5 . . ?
H99A C99 H99B 109.5 . . ?
N11 C99 H99C 109.5 . . ?
H99A C99 H99C 109.5 . . ?
H99B C99 H99C 109.5 . . ?
N11 C97 H97A 109.5 . . ?
N11 C97 H97B 109.5 . . ?
H97A C97 H97B 109.5 . . ?
N11 C97 H97C 109.5 . . ?
H97A C97 H97C 109.5 . . ?
H97B C97 H97C 109.5 . . ?
C97B N11B C98 94(4) . . ?
C97B N11B C99B 146(5) . . ?
C98 N11B C99B 118(2) . . ?
N11B C97B C98 46(3) . . ?
N11B C97B H97D 109.4 . . ?
C98 C97B H97D 155.5 . . ?
N11B C97B H97E 109.3 . . ?
C98 C97B H97E 83.0 . . ?
H97D C97B H97E 109.5 . . ?
N11B C97B H97F 109.7 . . ?
C98 C97B H97F 84.6 . . ?
H97D C97B H97F 109.5 . . ?
H97E C97B H97F 109.5 . . ?
N11B C99B H99D 109.5 . . ?
N11B C99B H99E 109.5 . . ?
H99D C99B H99E 109.5 . . ?
N11B C99B H99F 109.4 . . ?
H99D C99B H99F 109.5 . . ?
H99E C99B H99F 109.5 . . ?
O25 C90 N9 139.6(18) . . ?
O25 C90 H90 110.2 . . ?
N9 C90 H90 110.2 . . ?
C90 N9 C88 128.0(18) . . ?
C90 N9 C89 112.6(16) . . ?
C88 N9 C89 119.4(15) . . ?
N9 C89 H89A 109.5 . . ?
N9 C89 H89B 109.5 . . ?
H89A C89 H89B 109.5 . . ?
N9 C89 H89C 109.5 . . ?
H89A C89 H89C 109.5 . . ?
H89B C89 H89C 109.5 . . ?
N9 C88 H88A 109.5 . . ?
N9 C88 H88B 109.5 . . ?
H88A C88 H88B 109.5 . . ?
N9 C88 H88C 109.5 . . ?
H88A C88 H88C 109.5 . . ?
H88B C88 H88C 109.5 . . ?
O100 C200 N100 122.5(18) . . ?
O100 C200 H200 118.7 . . ?
N100 C200 H200 118.7 . . ?
C202 N100 C200 133.0(12) . . ?
C202 N100 C201 116.4(10) . . ?
C200 N100 C201 109.5(9) . . ?
N100 C201 H20A 109.5 . . ?
N100 C201 H20B 109.5 . . ?
H20A C201 H20B 109.5 . . ?
N100 C201 H20C 109.5 . . ?
H20A C201 H20C 109.5 . . ?
H20B C201 H20C 109.5 . . ?
N100 C202 H20D 109.5 . . ?
N100 C202 H20E 109.5 . . ?
H20D C202 H20E 109.5 . . ?
N100 C202 H20F 109.5 . . ?
H20D C202 H20F 109.5 . . ?
H20E C202 H20F 109.5 . . ?

loop_
_geom_bond_atom_site_label_1
_geom_bond_atom_site_label_2
_geom_bond_distance
_geom_bond_site_symmetry_2
_geom_bond_publ_flag
Zn4 O027 1.913(3) . ?
Zn4 O19 1.983(3) . ?
Zn4 O8 2.028(3) . ?
Zn4 O7 2.065(3) . ?
Zn4 O14 2.449(4) . ?
Zn4 Zn7 3.0434(9) . ?
Zn2 O17 2.009(4) . ?
Zn2 O7 2.020(3) . ?
Zn2 O12 2.023(3) . ?
Zn2 N5 2.111(4) . ?
Zn2 N6 2.126(4) . ?
Zn1 O13 2.008(4) . ?
Zn1 O8 2.025(3) . ?
Zn1 O9 2.026(3) . ?
Zn1 N2 2.096(4) . ?
Zn1 N1 2.118(4) . ?
Zn3 O15 2.009(4) . ?
Zn3 O11 2.014(3) . ?
Zn3 O10 2.035(3) . ?
Zn3 N3 2.093(4) . ?
Zn3 N4 2.138(4) . ?
Zn5 O027 1.894(3) . ?
Zn5 O23 1.974(4) . ?
Zn5 O12 2.030(3) . ?
Zn5 O11 2.032(3) . ?
Zn5 Zn7 2.9776(8) . ?
Zn7 O20 1.966(4) . ?
Zn7 O027 1.969(3) . ?
Zn7 O24 1.972(4) . ?
Zn7 O22 1.984(4) . ?
Zn7 Zn6 2.9658(9) . ?
Zn6 O027 1.913(3) . ?
Zn6 O21 1.973(4) . ?
Zn6 O9 2.020(3) . ?
Zn6 O10 2.033(3) . ?
Zn6 O14 2.476(3) . ?
O12 C31 1.337(5) . ?
O7 C3 1.335(6) . ?
O10 C17 1.336(5) . ?
O3 C24 1.362(6) . ?
O3 C53 1.435(6) . ?
O1 C10 1.366(5) . ?
O1 C43 1.433(6) . ?
O8 C2 1.330(6) . ?
O9 C16 1.330(5) . ?
O2 C11 1.368(6) . ?
O2 C48 1.412(6) . ?
O4 C25 1.358(5) . ?
O4 C58 1.426(6) . ?
O11 C30 1.330(5) . ?
O14 C73 1.248(6) . ?
O17 C77 1.272(6) . ?
O20 C79 1.257(7) . ?
O13 C73 1.258(7) . ?
O6 C39 1.360(6) . ?
O6 C68 1.415(7) . ?
N4 C28 1.281(6) . ?
N4 C27 1.410(6) . ?
O5 C38 1.362(6) . ?
O5 C63 1.437(7) . ?
O19 C79 1.255(7) . ?
O23 C83 1.257(7) . ?
C1 C2 1.407(7) . ?
C1 C6 1.413(7) . ?
C1 C7 1.445(6) . ?
O21 C81 1.251(6) . ?
O24 C83 1.258(6) . ?
N3 C21 1.275(6) . ?
N3 C22 1.418(6) . ?
O22 C81 1.255(6) . ?
N5 C35 1.285(6) . ?
N5 C36 1.416(6) . ?
N6 C42 1.292(6) . ?
N6 C41 1.420(6) . ?
C2 C3 1.432(6) . ?
O15 C75 1.259(7) . ?
N2 C14 1.290(6) . ?
N2 C13 1.416(6) . ?
N1 C7 1.283(6) . ?
N1 C8 1.412(6) . ?
O18 C77 1.235(6) . ?
C42 C4 1.443(6) . ?
C42 H42 0.9500 . ?
O16 C75 1.237(6) . ?
O30 C106 1.217(8) . ?
C31 C32 1.402(6) . ?
C31 C30 1.422(6) . ?
C10 C9 1.375(7) . ?
C10 C11 1.408(7) . ?
C17 C18 1.407(6) . ?
C17 C16 1.428(6) . ?
C4 C5 1.413(7) . ?
C4 C3 1.417(7) . ?
C12 C11 1.374(7) . ?
C12 C13 1.394(7) . ?
C12 H12 0.9500 . ?
C104 N13 1.443(8) . ?
C104 H10A 0.9800 . ?
C104 H10B 0.9800 . ?
C104 H10C 0.9800 . ?
C9 C8 1.392(6) . ?
C9 H9 0.9500 . ?
C21 C18 1.443(6) . ?
C21 H21 0.9500 . ?
C37 C38 1.368(7) . ?
C37 C36 1.395(7) . ?
C37 H37 0.9500 . ?
C35 C32 1.437(7) . ?
C35 H35 0.9500 . ?
C18 C19 1.406(7) . ?
C32 C33 1.422(6) . ?
C22 C23 1.395(7) . ?
C22 C27 1.399(6) . ?
C13 C8 1.397(7) . ?
C36 C41 1.393(7) . ?
C95 N12 1.451(9) . ?
C95 H95A 0.9800 . ?
C95 H95B 0.9800 . ?
C95 H95C 0.9800 . ?
C34 C33 1.356(7) . ?
C34 C29 1.417(6) . ?
C34 H34 0.9500 . ?
C16 C15 1.409(6) . ?
C14 C15 1.437(6) . ?
C14 H14 0.9500 . ?
C39 C40 1.382(7) . ?
C39 C38 1.420(7) . ?
C24 C23 1.383(6) . ?
C24 C25 1.406(7) . ?
O27 C87 1.191(8) . ?
C29 C30 1.409(6) . ?
C29 C28 1.441(7) . ?
C28 H28 0.9500 . ?
C26 C25 1.382(7) . ?
C26 C27 1.396(6) . ?
C26 H26 0.9500 . ?
C5 C6 1.362(7) . ?
C5 H5 0.9500 . ?
C7 H7 0.9500 . ?
C23 H23 0.9500 . ?
C33 H33 0.9500 . ?
C53 C54 1.519(8) . ?
C53 H53A 0.9900 . ?
C53 H53B 0.9900 . ?
C19 C20 1.364(7) . ?
C19 H19 0.9500 . ?
C15 C20 1.410(7) . ?
C72 C69 1.490(9) . ?
C72 H72A 0.9800 . ?
C72 H72B 0.9800 . ?
C72 H72C 0.9800 . ?
C40 C41 1.399(7) . ?
C40 H40 0.9500 . ?
C6 H6 0.9500 . ?
N8 C93 1.320(9) . ?
N8 C92 1.418(8) . ?
N8 C91 1.454(9) . ?
O28 C102 1.205(8) . ?
C43 C44 1.531(6) . ?
C43 H43A 0.9900 . ?
C43 H43B 0.9900 . ?
C51 C49 1.516(10) . ?
C51 H51A 0.9800 . ?
C51 H51B 0.9800 . ?
C51 H51C 0.9800 . ?
N13 C106 1.314(8) . ?
N13 C105 1.422(8) . ?
N12 C96 1.300(10) . ?
N12 C94 1.409(10) . ?
N10 C87 1.324(9) . ?
N10 C85 1.415(10) . ?
N10 C86 1.424(9) . ?
C46 C44 1.521(8) . ?
C46 H46A 0.9800 . ?
C46 H46B 0.9800 . ?
C46 H46C 0.9800 . ?
C77 C78 1.494(8) . ?
C58 C59 1.522(7) . ?
C58 H58A 0.9900 . ?
C58 H58B 0.9900 . ?
C75 C76 1.514(9) . ?
C73 C74 1.499(8) . ?
C64 C66 1.508(9) . ?
C64 C67 1.509(9) . ?
C64 C63 1.522(7) . ?
C64 C65 1.532(9) . ?
C48 C49 1.515(7) . ?
C48 H48A 0.9900 . ?
C48 H48B 0.9900 . ?
C44 C47 1.520(8) . ?
C44 C45 1.532(8) . ?
C47 H47A 0.9800 . ?
C47 H47B 0.9800 . ?
C47 H47C 0.9800 . ?
C62 C59 1.506(8) . ?
C62 H62A 0.9800 . ?
C62 H62B 0.9800 . ?
C62 H62C 0.9800 . ?
C83 C84 1.520(8) . ?
O29 C93 1.206(10) . ?
C59 C61 1.508(9) . ?
C59 C60 1.519(8) . ?
C84 H84A 0.9800 . ?
C84 H84B 0.9800 . ?
C84 H84C 0.9800 . ?
O26 C96 1.214(10) . ?
C63 H63A 0.9900 . ?
C63 H63B 0.9900 . ?
C69 C71 1.498(10) . ?
C69 C68 1.516(8) . ?
C69 C70 1.523(9) . ?
C49 C52 1.510(10) . ?
C49 C50 1.531(10) . ?
N7 C102 1.303(10) . ?
N7 C101 1.438(8) . ?
N7 C100 1.467(9) . ?
C92 H92A 0.9800 . ?
C92 H92B 0.9800 . ?
C92 H92C 0.9800 . ?
C20 H20 0.9500 . ?
C106 H106 0.9500 . ?
C81 C82 1.522(8) . ?
C54 C56 1.500(10) . ?
C54 C57 1.508(9) . ?
C54 C55 1.524(9) . ?
C105 H10D 0.9800 . ?
C105 H10E 0.9800 . ?
C105 H10F 0.9800 . ?
C68 H68A 0.9900 . ?
C68 H68B 0.9900 . ?
C82 H82A 0.9800 . ?
C82 H82B 0.9800 . ?
C82 H82C 0.9800 . ?
C57 H57A 0.9800 . ?
C57 H57B 0.9800 . ?
C57 H57C 0.9800 . ?
C91 H91A 0.9800 . ?
C91 H91B 0.9800 . ?
C91 H91C 0.9800 . ?
N11 C97 1.35(2) . ?
N11 C99 1.43(3) . ?
N11 C98 1.45(2) . ?
C50 H50A 0.9800 . ?
C50 H50B 0.9800 . ?
C50 H50C 0.9800 . ?
O31 C98 1.095(14) . ?
C87 H87 0.9500 . ?
C56 H56A 0.9800 . ?
C56 H56B 0.9800 . ?
C56 H56C 0.9800 . ?
C55 H55A 0.9800 . ?
C55 H55B 0.9800 . ?
C55 H55C 0.9800 . ?
C100 H10G 0.9800 . ?
C100 H10H 0.9800 . ?
C100 H10I 0.9800 . ?
C79 C80 1.524(7) . ?
C94 H94A 0.9800 . ?
C94 H94B 0.9800 . ?
C94 H94C 0.9800 . ?
C86 H86A 0.9800 . ?
C86 H86B 0.9800 . ?
C86 H86C 0.9800 . ?
C78 H78A 0.9800 . ?
C78 H78B 0.9800 . ?
C78 H78C 0.9800 . ?
C101 H10J 0.9800 . ?
C101 H10K 0.9800 . ?
C101 H10L 0.9800 . ?
C102 H102 0.9500 . ?
C60 H60A 0.9800 . ?
C60 H60B 0.9800 . ?
C60 H60C 0.9800 . ?
C76 H76A 0.9800 . ?
C76 H76B 0.9800 . ?
C76 H76C 0.9800 . ?
C74 H74A 0.9800 . ?
C74 H74B 0.9800 . ?
C74 H74C 0.9800 . ?
C67 H67A 0.9800 . ?
C67 H67B 0.9800 . ?
C67 H67C 0.9800 . ?
C65 H65A 0.9800 . ?
C65 H65B 0.9800 . ?
C65 H65C 0.9800 . ?
C61 H61A 0.9800 . ?
C61 H61B 0.9800 . ?
C61 H61C 0.9800 . ?
C45 H45A 0.9800 . ?
C45 H45B 0.9800 . ?
C45 H45C 0.9800 . ?
C52 H52A 0.9800 . ?
C52 H52B 0.9800 . ?
C52 H52C 0.9800 . ?
C80 H80A 0.9800 . ?
C80 H80B 0.9800 . ?
C80 H80C 0.9800 . ?
C66 H66A 0.9800 . ?
C66 H66B 0.9800 . ?
C66 H66C 0.9800 . ?
C70 H70A 0.9800 . ?
C70 H70B 0.9800 . ?
C70 H70C 0.9800 . ?
C71 H71A 0.9800 . ?
C71 H71B 0.9800 . ?
C71 H71C 0.9800 . ?
C96 H96 0.9500 . ?
C93 H93 0.9500 . ?
C85 H85A 0.9800 . ?
C85 H85B 0.9800 . ?
C85 H85C 0.9800 . ?
C98 N11B 1.33(2) . ?
C98 C97B 1.83(7) . ?
C98 H98 0.9500 . ?
C99 H99A 0.9800 . ?
C99 H99B 0.9800 . ?
C99 H99C 0.9800 . ?
C97 H97A 0.9800 . ?
C97 H97B 0.9800 . ?
C97 H97C 0.9800 . ?
N11B C97B 1.17(7) . ?
N11B C99B 1.45(3) . ?
C97B H97D 0.9800 . ?
C97B H97E 0.9800 . ?
C97B H97F 0.9800 . ?
C99B H99D 0.9800 . ?
C99B H99E 0.9800 . ?
C99B H99F 0.9800 . ?
O25 C90 1.145(13) . ?
C90 N9 1.312(13) . ?
C90 H90 0.9500 . ?
N9 C88 1.42(2) . ?
N9 C89 1.541(17) . ?
C89 H89A 0.9800 . ?
C89 H89B 0.9800 . ?
C89 H89C 0.9800 . ?
C88 H88A 0.9800 . ?
C88 H88B 0.9800 . ?
C88 H88C 0.9800 . ?
O100 C200 1.122(17) . ?
C200 N100 1.365(15) . ?
C200 H200 0.9500 . ?
N100 C202 1.366(19) . ?
N100 C201 1.552(12) . ?
C201 H20A 0.9800 . ?
C201 H20B 0.9800 . ?
C201 H20C 0.9800 . ?
C202 H20D 0.9800 . ?
C202 H20E 0.9800 . ?
C202 H20F 0.9800 . ?

loop_
_geom_torsion_atom_site_label_1
_geom_torsion_atom_site_label_2
_geom_torsion_atom_site_label_3
_geom_torsion_atom_site_label_4
_geom_torsion
_geom_torsion_site_symmetry_1
_geom_torsion_site_symmetry_2
_geom_torsion_site_symmetry_3
_geom_torsion_site_symmetry_4
_geom_torsion_publ_flag
O027 Zn5 Zn7 O20 82.6(2) . . . . ?
O23 Zn5 Zn7 O20 -96.96(18) . . . . ?
O12 Zn5 Zn7 O20 11.8(2) . . . . ?
O11 Zn5 Zn7 O20 161.4(2) . . . . ?
O23 Zn5 Zn7 O027 -179.58(19) . . . . ?
O12 Zn5 Zn7 O027 -70.8(2) . . . . ?
O11 Zn5 Zn7 O027 78.8(2) . . . . ?
O027 Zn5 Zn7 O24 177.88(19) . . . . ?
O23 Zn5 Zn7 O24 -1.71(16) . . . . ?
O12 Zn5 Zn7 O24 107.08(19) . . . . ?
O11 Zn5 Zn7 O24 -103.32(18) . . . . ?
O027 Zn5 Zn7 O22 -82.4(2) . . . . ?
O23 Zn5 Zn7 O22 98.03(18) . . . . ?
O12 Zn5 Zn7 O22 -153.2(2) . . . . ?
O11 Zn5 Zn7 O22 -3.6(2) . . . . ?
O027 Zn5 Zn7 Zn6 -36.79(15) . . . . ?
O23 Zn5 Zn7 Zn6 143.62(11) . . . . ?
O12 Zn5 Zn7 Zn6 -107.59(16) . . . . ?
O11 Zn5 Zn7 Zn6 42.01(14) . . . . ?
O027 Zn5 Zn7 Zn4 34.77(15) . . . . ?
O23 Zn5 Zn7 Zn4 -144.82(11) . . . . ?
O12 Zn5 Zn7 Zn4 -36.03(16) . . . . ?
O11 Zn5 Zn7 Zn4 113.57(14) . . . . ?
O027 Zn4 Zn7 O20 -178.43(19) . . . . ?
O19 Zn4 Zn7 O20 -0.98(15) . . . . ?
O8 Zn4 Zn7 O20 109.75(18) . . . . ?
O7 Zn4 Zn7 O20 -107.12(17) . . . . ?
O14 Zn4 Zn7 O20 85.54(15) . . . . ?
O19 Zn4 Zn7 O027 177.45(19) . . . . ?
O8 Zn4 Zn7 O027 -71.8(2) . . . . ?
O7 Zn4 Zn7 O027 71.3(2) . . . . ?
O14 Zn4 Zn7 O027 -96.03(18) . . . . ?
O027 Zn4 Zn7 O24 -82.9(2) . . . . ?
O19 Zn4 Zn7 O24 94.57(18) . . . . ?
O8 Zn4 Zn7 O24 -154.7(2) . . . . ?
O7 Zn4 Zn7 O24 -11.6(2) . . . . ?
O14 Zn4 Zn7 O24 -178.92(17) . . . . ?
O027 Zn4 Zn7 O22 88.4(2) . . . . ?
O19 Zn4 Zn7 O22 -94.17(16) . . . . ?
O8 Zn4 Zn7 O22 16.56(19) . . . . ?
O7 Zn4 Zn7 O22 159.69(18) . . . . ?
O14 Zn4 Zn7 O22 -7.65(16) . . . . ?
O027 Zn4 Zn7 Zn6 38.63(15) . . . . ?
O19 Zn4 Zn7 Zn6 -143.91(11) . . . . ?
O8 Zn4 Zn7 Zn6 -33.19(14) . . . . ?
O7 Zn4 Zn7 Zn6 109.94(14) . . . . ?
O14 Zn4 Zn7 Zn6 -57.40(9) . . . . ?
O027 Zn4 Zn7 Zn5 -35.60(15) . . . . ?
O19 Zn4 Zn7 Zn5 141.85(11) . . . . ?
O8 Zn4 Zn7 Zn5 -107.42(14) . . . . ?
O7 Zn4 Zn7 Zn5 35.71(13) . . . . ?
O14 Zn4 Zn7 Zn5 -131.63(10) . . . . ?
O20 Zn7 Zn6 O027 -84.1(2) . . . . ?
O24 Zn7 Zn6 O027 81.8(2) . . . . ?
O22 Zn7 Zn6 O027 -177.56(18) . . . . ?
Zn5 Zn7 Zn6 O027 36.04(14) . . . . ?
Zn4 Zn7 Zn6 O027 -36.92(14) . . . . ?
O20 Zn7 Zn6 O21 94.39(18) . . . . ?
O027 Zn7 Zn6 O21 178.53(18) . . . . ?
O24 Zn7 Zn6 O21 -99.68(18) . . . . ?
O22 Zn7 Zn6 O21 0.97(15) . . . . ?
Zn5 Zn7 Zn6 O21 -145.43(11) . . . . ?
Zn4 Zn7 Zn6 O21 141.61(11) . . . . ?
O20 Zn7 Zn6 O9 -11.8(2) . . . . ?
O027 Zn7 Zn6 O9 72.4(2) . . . . ?
O24 Zn7 Zn6 O9 154.2(2) . . . . ?
O22 Zn7 Zn6 O9 -105.17(19) . . . . ?
Zn5 Zn7 Zn6 O9 108.42(16) . . . . ?
Zn4 Zn7 Zn6 O9 35.46(16) . . . . ?
O20 Zn7 Zn6 O10 -161.2(2) . . . . ?
O027 Zn7 Zn6 O10 -77.1(2) . . . . ?
O24 Zn7 Zn6 O10 4.7(2) . . . . ?
O22 Zn7 Zn6 O10 105.38(17) . . . . ?
Zn5 Zn7 Zn6 O10 -41.03(14) . . . . ?
Zn4 Zn7 Zn6 O10 -113.99(14) . . . . ?
O20 Zn7 Zn6 O14 8.51(17) . . . . ?
O027 Zn7 Zn6 O14 92.65(17) . . . . ?
O24 Zn7 Zn6 O14 174.43(18) . . . . ?
O22 Zn7 Zn6 O14 -84.91(14) . . . . ?
Zn5 Zn7 Zn6 O14 128.68(10) . . . . ?
Zn4 Zn7 Zn6 O14 55.72(9) . . . . ?
O17 Zn2 O12 C31 112.8(4) . . . . ?
O7 Zn2 O12 C31 -136.9(4) . . . . ?
N5 Zn2 O12 C31 15.0(4) . . . . ?
N6 Zn2 O12 C31 -38.0(5) . . . . ?
O17 Zn2 O12 Zn5 -56.7(2) . . . . ?
O7 Zn2 O12 Zn5 53.6(2) . . . . ?
N5 Zn2 O12 Zn5 -154.5(2) . . . . ?
N6 Zn2 O12 Zn5 152.5(2) . . . . ?
O027 Zn5 O12 C31 141.9(3) . . . . ?
O23 Zn5 O12 C31 -74.5(3) . . . . ?
O11 Zn5 O12 C31 26.5(3) . . . . ?
Zn7 Zn5 O12 C31 -174.4(2) . . . . ?
O027 Zn5 O12 Zn2 -46.4(2) . . . . ?
O23 Zn5 O12 Zn2 97.14(19) . . . . ?
O11 Zn5 O12 Zn2 -161.9(2) . . . . ?
Zn7 Zn5 O12 Zn2 -2.8(3) . . . . ?
O17 Zn2 O7 C3 -115.7(4) . . . . ?
O12 Zn2 O7 C3 129.0(4) . . . . ?
N5 Zn2 O7 C3 32.0(5) . . . . ?
N6 Zn2 O7 C3 -20.1(4) . . . . ?
O17 Zn2 O7 Zn4 63.1(2) . . . . ?
O12 Zn2 O7 Zn4 -52.2(2) . . . . ?
N5 Zn2 O7 Zn4 -149.2(2) . . . . ?
N6 Zn2 O7 Zn4 158.7(2) . . . . ?
O027 Zn4 O7 C3 -139.5(3) . . . . ?
O19 Zn4 O7 C3 84.4(3) . . . . ?
O8 Zn4 O7 C3 -23.8(3) . . . . ?
O14 Zn4 O7 C3 -31.5(5) . . . . ?
Zn7 Zn4 O7 C3 179.3(2) . . . . ?
O027 Zn4 O7 Zn2 41.5(2) . . . . ?
O19 Zn4 O7 Zn2 -94.6(2) . . . . ?
O8 Zn4 O7 Zn2 157.2(2) . . . . ?
O14 Zn4 O7 Zn2 149.5(2) . . . . ?
Zn7 Zn4 O7 Zn2 0.3(3) . . . . ?
O027 Zn6 O10 C17 141.2(3) . . . . ?
O21 Zn6 O10 C17 -79.4(3) . . . . ?
O9 Zn6 O10 C17 25.0(3) . . . . ?
O14 Zn6 O10 C17 32.2(5) . . . . ?
Zn7 Zn6 O10 C17 -173.8(2) . . . . ?
O027 Zn6 O10 Zn3 -43.6(2) . . . . ?
O21 Zn6 O10 Zn3 95.8(2) . . . . ?
O9 Zn6 O10 Zn3 -159.8(2) . . . . ?
O14 Zn6 O10 Zn3 -152.6(3) . . . . ?
Zn7 Zn6 O10 Zn3 1.5(3) . . . . ?
O15 Zn3 O10 C17 115.0(4) . . . . ?
O11 Zn3 O10 C17 -131.5(4) . . . . ?
N3 Zn3 O10 C17 17.6(4) . . . . ?
N4 Zn3 O10 C17 -36.3(5) . . . . ?
O15 Zn3 O10 Zn6 -59.2(2) . . . . ?
O11 Zn3 O10 Zn6 54.3(2) . . . . ?
N3 Zn3 O10 Zn6 -156.6(2) . . . . ?
N4 Zn3 O10 Zn6 149.5(2) . . . . ?
O13 Zn1 O8 C2 117.9(3) . . . . ?
O9 Zn1 O8 C2 -131.8(3) . . . . ?
N2 Zn1 O8 C2 -32.6(5) . . . . ?
N1 Zn1 O8 C2 19.2(3) . . . . ?
O13 Zn1 O8 Zn4 -59.4(2) . . . . ?
O9 Zn1 O8 Zn4 50.94(19) . . . . ?
N2 Zn1 O8 Zn4 150.1(2) . . . . ?
N1 Zn1 O8 Zn4 -158.13(19) . . . . ?
O027 Zn4 O8 C2 136.3(3) . . . . ?
O19 Zn4 O8 C2 -81.2(3) . . . . ?
O7 Zn4 O8 C2 24.0(3) . . . . ?
O14 Zn4 O8 C2 -159.0(3) . . . . ?
Zn7 Zn4 O8 C2 179.0(2) . . . . ?
O027 Zn4 O8 Zn1 -45.9(2) . . . . ?
O19 Zn4 O8 Zn1 96.54(19) . . . . ?
O7 Zn4 O8 Zn1 -158.27(19) . . . . ?
O14 Zn4 O8 Zn1 18.73(16) . . . . ?
Zn7 Zn4 O8 Zn1 -3.3(3) . . . . ?
O027 Zn6 O9 C16 -139.3(3) . . . . ?
O21 Zn6 O9 C16 78.3(3) . . . . ?
O10 Zn6 O9 C16 -25.5(3) . . . . ?
O14 Zn6 O9 C16 157.2(3) . . . . ?
Zn7 Zn6 O9 C16 175.8(2) . . . . ?
O027 Zn6 O9 Zn1 44.6(2) . . . . ?
O21 Zn6 O9 Zn1 -97.8(2) . . . . ?
O10 Zn6 O9 Zn1 158.3(2) . . . . ?
O14 Zn6 O9 Zn1 -18.94(17) . . . . ?
Zn7 Zn6 O9 Zn1 -0.3(3) . . . . ?
O13 Zn1 O9 C16 -116.7(4) . . . . ?
O8 Zn1 O9 C16 134.1(4) . . . . ?
N2 Zn1 O9 C16 -19.1(4) . . . . ?
N1 Zn1 O9 C16 33.3(5) . . . . ?
O13 Zn1 O9 Zn6 58.6(2) . . . . ?
O8 Zn1 O9 Zn6 -50.6(2) . . . . ?
N2 Zn1 O9 Zn6 156.1(2) . . . . ?
N1 Zn1 O9 Zn6 -151.5(2) . . . . ?
O15 Zn3 O11 C30 -113.3(4) . . . . ?
O10 Zn3 O11 C30 133.2(4) . . . . ?
N3 Zn3 O11 C30 39.0(5) . . . . ?
N4 Zn3 O11 C30 -15.5(4) . . . . ?
O15 Zn3 O11 Zn5 60.0(2) . . . . ?
O10 Zn3 O11 Zn5 -53.6(2) . . . . ?
N3 Zn3 O11 Zn5 -147.8(2) . . . . ?
N4 Zn3 O11 Zn5 157.7(2) . . . . ?
O027 Zn5 O11 C30 -141.6(3) . . . . ?
O23 Zn5 O11 C30 79.5(3) . . . . ?
O12 Zn5 O11 C30 -26.3(3) . . . . ?
Zn7 Zn5 O11 C30 172.5(2) . . . . ?
O027 Zn5 O11 Zn3 43.9(2) . . . . ?
O23 Zn5 O11 Zn3 -95.1(2) . . . . ?
O12 Zn5 O11 Zn3 159.1(2) . . . . ?
Zn7 Zn5 O11 Zn3 -2.0(3) . . . . ?
O027 Zn4 O14 C73 174.8(5) . . . . ?
O19 Zn4 O14 C73 -61.7(5) . . . . ?
O8 Zn4 O14 C73 51.1(5) . . . . ?
O7 Zn4 O14 C73 58.8(6) . . . . ?
Zn7 Zn4 O14 C73 -144.4(5) . . . . ?
O027 Zn4 O14 Zn6 26.40(12) . . . . ?
O19 Zn4 O14 Zn6 149.92(14) . . . . ?
O8 Zn4 O14 Zn6 -97.31(12) . . . . ?
O7 Zn4 O14 Zn6 -89.6(3) . . . . ?
Zn7 Zn4 O14 Zn6 67.17(7) . . . . ?
O027 Zn6 O14 C73 -174.8(5) . . . . ?
O21 Zn6 O14 C73 57.9(5) . . . . ?
O9 Zn6 O14 C73 -50.6(5) . . . . ?
O10 Zn6 O14 C73 -57.8(7) . . . . ?
Zn7 Zn6 O14 C73 142.1(5) . . . . ?
O027 Zn6 O14 Zn4 -26.50(12) . . . . ?
O21 Zn6 O14 Zn4 -153.84(14) . . . . ?
O9 Zn6 O14 Zn4 97.65(13) . . . . ?
O10 Zn6 O14 Zn4 90.4(3) . . . . ?
Zn7 Zn6 O14 Zn4 -69.66(7) . . . . ?
O7 Zn2 O17 C77 -53.7(3) . . . . ?
O12 Zn2 O17 C77 52.8(3) . . . . ?
N5 Zn2 O17 C77 141.1(3) . . . . ?
N6 Zn2 O17 C77 -141.9(3) . . . . ?
O027 Zn7 O20 C79 -2.4(5) . . . . ?
O24 Zn7 O20 C79 -127.4(5) . . . . ?
O22 Zn7 O20 C79 123.3(5) . . . . ?
Zn6 Zn7 O20 C79 41.6(5) . . . . ?
Zn5 Zn7 O20 C79 -45.3(5) . . . . ?
Zn4 Zn7 O20 C79 -1.4(4) . . . . ?
O8 Zn1 O13 C73 54.5(3) . . . . ?
O9 Zn1 O13 C73 -50.8(3) . . . . ?
N2 Zn1 O13 C73 -138.6(3) . . . . ?
N1 Zn1 O13 C73 143.7(3) . . . . ?
O15 Zn3 N4 C28 115.1(5) . . . . ?
O11 Zn3 N4 C28 6.5(5) . . . . ?
O10 Zn3 N4 C28 -92.3(5) . . . . ?
N3 Zn3 N4 C28 -148.1(5) . . . . ?
O15 Zn3 N4 C27 -64.8(3) . . . . ?
O11 Zn3 N4 C27 -173.4(3) . . . . ?
O10 Zn3 N4 C27 87.9(4) . . . . ?
N3 Zn3 N4 C27 32.1(3) . . . . ?
O027 Zn4 O19 C79 5.5(5) . . . . ?
O8 Zn4 O19 C79 -136.5(4) . . . . ?
O7 Zn4 O19 C79 139.4(4) . . . . ?
O14 Zn4 O19 C79 -61.0(4) . . . . ?
Zn7 Zn4 O19 C79 3.6(4) . . . . ?
O027 Zn5 O23 C83 -0.5(5) . . . . ?
O12 Zn5 O23 C83 -141.6(4) . . . . ?
O11 Zn5 O23 C83 135.6(4) . . . . ?
Zn7 Zn5 O23 C83 -0.2(4) . . . . ?
O23 Zn5 O027 Zn6 107.4(2) . . . . ?
O12 Zn5 O027 Zn6 -114.92(19) . . . . ?
O11 Zn5 O027 Zn6 -23.1(2) . . . . ?
Zn7 Zn5 O027 Zn6 106.9(2) . . . . ?
O23 Zn5 O027 Zn4 -110.8(2) . . . . ?
O12 Zn5 O027 Zn4 26.9(2) . . . . ?
O11 Zn5 O027 Zn4 118.64(18) . . . . ?
Zn7 Zn5 O027 Zn4 -111.3(2) . . . . ?
O23 Zn5 O027 Zn7 0.5(2) . . . . ?
O12 Zn5 O027 Zn7 138.19(14) . . . . ?
O11 Zn5 O027 Zn7 -130.04(14) . . . . ?
O21 Zn6 O027 Zn5 -109.3(2) . . . . ?
O9 Zn6 O027 Zn5 114.58(18) . . . . ?
O10 Zn6 O027 Zn5 22.7(2) . . . . ?
O14 Zn6 O027 Zn5 -178.7(2) . . . . ?
Zn7 Zn6 O027 Zn5 -107.6(2) . . . . ?
O21 Zn6 O027 Zn4 107.5(2) . . . . ?
O9 Zn6 O027 Zn4 -28.6(2) . . . . ?
O10 Zn6 O027 Zn4 -120.41(17) . . . . ?
O14 Zn6 O027 Zn4 38.16(16) . . . . ?
Zn7 Zn6 O027 Zn4 109.3(2) . . . . ?
O21 Zn6 O027 Zn7 -1.7(2) . . . . ?
O9 Zn6 O027 Zn7 -137.82(13) . . . . ?
O10 Zn6 O027 Zn7 130.34(14) . . . . ?
O14 Zn6 O027 Zn7 -71.09(14) . . . . ?
O19 Zn4 O027 Zn5 107.1(2) . . . . ?
O8 Zn4 O027 Zn5 -113.68(19) . . . . ?
O7 Zn4 O027 Zn5 -23.9(2) . . . . ?
O14 Zn4 O027 Zn5 178.5(2) . . . . ?
Zn7 Zn4 O027 Zn5 110.0(2) . . . . ?
O19 Zn4 O027 Zn6 -109.90(19) . . . . ?
O8 Zn4 O027 Zn6 29.3(2) . . . . ?
O7 Zn4 O027 Zn6 119.15(17) . . . . ?
O14 Zn4 O027 Zn6 -38.49(16) . . . . ?
Zn7 Zn4 O027 Zn6 -107.0(2) . . . . ?
O19 Zn4 O027 Zn7 -2.9(2) . . . . ?
O8 Zn4 O027 Zn7 136.35(14) . . . . ?
O7 Zn4 O027 Zn7 -133.83(14) . . . . ?
O14 Zn4 O027 Zn7 68.53(14) . . . . ?
O20 Zn7 O027 Zn5 -120.33(16) . . . . ?
O24 Zn7 O027 Zn5 -2.3(2) . . . . ?
O22 Zn7 O027 Zn5 123.07(15) . . . . ?
Zn6 Zn7 O027 Zn5 120.4(2) . . . . ?
Zn4 Zn7 O027 Zn5 -122.0(2) . . . . ?
O20 Zn7 O027 Zn6 119.27(16) . . . . ?
O24 Zn7 O027 Zn6 -122.67(16) . . . . ?
O22 Zn7 O027 Zn6 2.67(19) . . . . ?
Zn5 Zn7 O027 Zn6 -120.4(2) . . . . ?
Zn4 Zn7 O027 Zn6 117.59(19) . . . . ?
O20 Zn7 O027 Zn4 1.7(2) . . . . ?
O24 Zn7 O027 Zn4 119.74(16) . . . . ?
O22 Zn7 O027 Zn4 -114.92(16) . . . . ?
Zn6 Zn7 O027 Zn4 -117.59(19) . . . . ?
Zn5 Zn7 O027 Zn4 122.0(2) . . . . ?
O027 Zn6 O21 C81 -1.6(5) . . . . ?
O9 Zn6 O21 C81 138.7(4) . . . . ?
O10 Zn6 O21 C81 -137.5(4) . . . . ?
O14 Zn6 O21 C81 62.8(4) . . . . ?
Zn7 Zn6 O21 C81 -2.7(4) . . . . ?
O20 Zn7 O24 C83 130.8(5) . . . . ?
O027 Zn7 O24 C83 6.2(5) . . . . ?
O22 Zn7 O24 C83 -124.4(5) . . . . ?
Zn6 Zn7 O24 C83 -37.7(6) . . . . ?
Zn5 Zn7 O24 C83 4.7(5) . . . . ?
Zn4 Zn7 O24 C83 48.2(5) . . . . ?
O15 Zn3 N3 C21 -120.7(5) . . . . ?
O11 Zn3 N3 C21 85.8(5) . . . . ?
O10 Zn3 N3 C21 -12.1(5) . . . . ?
N4 Zn3 N3 C21 142.4(5) . . . . ?
O15 Zn3 N3 C22 63.5(3) . . . . ?
O11 Zn3 N3 C22 -90.0(4) . . . . ?
O10 Zn3 N3 C22 172.1(3) . . . . ?
N4 Zn3 N3 C22 -33.4(3) . . . . ?
O20 Zn7 O22 C81 -125.4(4) . . . . ?
O027 Zn7 O22 C81 -1.3(5) . . . . ?
O24 Zn7 O22 C81 128.3(4) . . . . ?
Zn6 Zn7 O22 C81 0.4(4) . . . . ?
Zn5 Zn7 O22 C81 42.5(5) . . . . ?
Zn4 Zn7 O22 C81 -44.5(5) . . . . ?
O17 Zn2 N5 C35 -119.6(5) . . . . ?
O7 Zn2 N5 C35 91.9(5) . . . . ?
O12 Zn2 N5 C35 -8.7(4) . . . . ?
N6 Zn2 N5 C35 146.1(5) . . . . ?
O17 Zn2 N5 C36 61.3(3) . . . . ?
O7 Zn2 N5 C36 -87.2(4) . . . . ?
O12 Zn2 N5 C36 172.3(3) . . . . ?
N6 Zn2 N5 C36 -33.0(3) . . . . ?
O17 Zn2 N6 C42 115.0(4) . . . . ?
O7 Zn2 N6 C42 10.2(4) . . . . ?
O12 Zn2 N6 C42 -92.2(5) . . . . ?
N5 Zn2 N6 C42 -147.2(4) . . . . ?
O17 Zn2 N6 C41 -65.1(3) . . . . ?
O7 Zn2 N6 C41 -169.9(3) . . . . ?
O12 Zn2 N6 C41 87.7(4) . . . . ?
N5 Zn2 N6 C41 32.7(3) . . . . ?
Zn1 O8 C2 C1 -20.0(6) . . . . ?
Zn4 O8 C2 C1 157.4(4) . . . . ?
Zn1 O8 C2 C3 162.0(3) . . . . ?
Zn4 O8 C2 C3 -20.5(5) . . . . ?
C6 C1 C2 O8 -175.3(4) . . . . ?
C7 C1 C2 O8 5.1(7) . . . . ?
C6 C1 C2 C3 2.6(6) . . . . ?
C7 C1 C2 C3 -177.0(4) . . . . ?
O11 Zn3 O15 C75 -53.8(4) . . . . ?
O10 Zn3 O15 C75 52.4(4) . . . . ?
N3 Zn3 O15 C75 140.2(3) . . . . ?
N4 Zn3 O15 C75 -142.3(3) . . . . ?
O13 Zn1 N2 C14 115.7(5) . . . . ?
O8 Zn1 N2 C14 -92.9(5) . . . . ?
O9 Zn1 N2 C14 9.6(5) . . . . ?
N1 Zn1 N2 C14 -146.7(5) . . . . ?
O13 Zn1 N2 C13 -66.2(3) . . . . ?
O8 Zn1 N2 C13 85.2(4) . . . . ?
O9 Zn1 N2 C13 -172.3(3) . . . . ?
N1 Zn1 N2 C13 31.4(3) . . . . ?
O13 Zn1 N1 C7 -115.4(4) . . . . ?
O8 Zn1 N1 C7 -10.5(4) . . . . ?
O9 Zn1 N1 C7 93.7(5) . . . . ?
N2 Zn1 N1 C7 147.9(4) . . . . ?
O13 Zn1 N1 C8 66.2(3) . . . . ?
O8 Zn1 N1 C8 171.1(3) . . . . ?
O9 Zn1 N1 C8 -84.7(4) . . . . ?
N2 Zn1 N1 C8 -30.4(3) . . . . ?
C41 N6 C42 C4 179.2(4) . . . . ?
Zn2 N6 C42 C4 -0.9(7) . . . . ?
Zn2 O12 C31 C32 -15.3(7) . . . . ?
Zn5 O12 C31 C32 154.9(4) . . . . ?
Zn2 O12 C31 C30 167.1(3) . . . . ?
Zn5 O12 C31 C30 -22.7(5) . . . . ?
C43 O1 C10 C9 6.1(8) . . . . ?
C43 O1 C10 C11 -171.8(5) . . . . ?
Zn6 O10 C17 C18 158.3(4) . . . . ?
Zn3 O10 C17 C18 -16.4(7) . . . . ?
Zn6 O10 C17 C16 -20.6(5) . . . . ?
Zn3 O10 C17 C16 164.7(3) . . . . ?
N6 C42 C4 C5 173.9(5) . . . . ?
N6 C42 C4 C3 -5.0(8) . . . . ?
O1 C10 C9 C8 -175.8(5) . . . . ?
C11 C10 C9 C8 2.1(8) . . . . ?
C22 N3 C21 C18 -179.8(5) . . . . ?
Zn3 N3 C21 C18 4.8(8) . . . . ?
C36 N5 C35 C32 -178.4(5) . . . . ?
Zn2 N5 C35 C32 2.6(8) . . . . ?
O10 C17 C18 C19 -177.6(5) . . . . ?
C16 C17 C18 C19 1.2(7) . . . . ?
O10 C17 C18 C21 2.3(8) . . . . ?
C16 C17 C18 C21 -178.9(4) . . . . ?
N3 C21 C18 C19 -176.6(5) . . . . ?
N3 C21 C18 C17 3.5(8) . . . . ?
O12 C31 C32 C33 -176.6(4) . . . . ?
C30 C31 C32 C33 0.9(7) . . . . ?
O12 C31 C32 C35 3.5(8) . . . . ?
C30 C31 C32 C35 -179.0(4) . . . . ?
N5 C35 C32 C31 2.6(8) . . . . ?
N5 C35 C32 C33 -177.2(5) . . . . ?
C21 N3 C22 C23 36.3(8) . . . . ?
Zn3 N3 C22 C23 -147.4(4) . . . . ?
C21 N3 C22 C27 -145.3(5) . . . . ?
Zn3 N3 C22 C27 31.0(5) . . . . ?
C11 C12 C13 C8 0.8(8) . . . . ?
C11 C12 C13 N2 -178.3(5) . . . . ?
C14 N2 C13 C12 -31.0(7) . . . . ?
Zn1 N2 C13 C12 150.8(4) . . . . ?
C14 N2 C13 C8 150.0(5) . . . . ?
Zn1 N2 C13 C8 -28.3(5) . . . . ?
C38 C37 C36 C41 -0.7(8) . . . . ?
C38 C37 C36 N5 174.2(5) . . . . ?
C35 N5 C36 C41 -150.2(5) . . . . ?
Zn2 N5 C36 C41 29.0(5) . . . . ?
C35 N5 C36 C37 34.8(8) . . . . ?
Zn2 N5 C36 C37 -146.1(4) . . . . ?
C48 O2 C11 C12 -1.7(8) . . . . ?
C48 O2 C11 C10 177.0(5) . . . . ?
C13 C12 C11 O2 177.3(5) . . . . ?
C13 C12 C11 C10 -1.4(8) . . . . ?
O1 C10 C11 O2 -0.7(7) . . . . ?
C9 C10 C11 O2 -178.8(5) . . . . ?
O1 C10 C11 C12 178.0(5) . . . . ?
C9 C10 C11 C12 0.0(8) . . . . ?
C10 C9 C8 C13 -2.7(8) . . . . ?
C10 C9 C8 N1 175.4(5) . . . . ?
C12 C13 C8 C9 1.3(8) . . . . ?
N2 C13 C8 C9 -179.6(4) . . . . ?
C12 C13 C8 N1 -176.9(4) . . . . ?
N2 C13 C8 N1 2.2(6) . . . . ?
C7 N1 C8 C9 28.2(8) . . . . ?
Zn1 N1 C8 C9 -153.3(4) . . . . ?
C7 N1 C8 C13 -153.7(5) . . . . ?
Zn1 N1 C8 C13 24.8(5) . . . . ?
Zn6 O9 C16 C15 -155.9(4) . . . . ?
Zn1 O9 C16 C15 19.7(7) . . . . ?
Zn6 O9 C16 C17 22.2(5) . . . . ?
Zn1 O9 C16 C17 -162.2(3) . . . . ?
O10 C17 C16 O9 -1.0(6) . . . . ?
C18 C17 C16 O9 -179.9(4) . . . . ?
O10 C17 C16 C15 177.2(4) . . . . ?
C18 C17 C16 C15 -1.8(7) . . . . ?
C13 N2 C14 C15 -178.2(5) . . . . ?
Zn1 N2 C14 C15 -0.3(8) . . . . ?
C68 O6 C39 C40 9.5(9) . . . . ?
C68 O6 C39 C38 -176.0(5) . . . . ?
C53 O3 C24 C23 17.8(8) . . . . ?
C53 O3 C24 C25 -162.0(5) . . . . ?
Zn2 O7 C3 C4 21.4(6) . . . . ?
Zn4 O7 C3 C4 -157.5(4) . . . . ?
Zn2 O7 C3 C2 -160.8(3) . . . . ?
Zn4 O7 C3 C2 20.3(5) . . . . ?
C5 C4 C3 O7 175.7(4) . . . . ?
C42 C4 C3 O7 -5.3(7) . . . . ?
C5 C4 C3 C2 -2.0(7) . . . . ?
C42 C4 C3 C2 176.9(4) . . . . ?
O8 C2 C3 O7 -0.2(6) . . . . ?
C1 C2 C3 O7 -178.3(4) . . . . ?
O8 C2 C3 C4 177.7(4) . . . . ?
C1 C2 C3 C4 -0.4(6) . . . . ?
C33 C34 C29 C30 2.6(7) . . . . ?
C33 C34 C29 C28 -175.7(5) . . . . ?
C27 N4 C28 C29 -180.0(5) . . . . ?
Zn3 N4 C28 C29 0.2(8) . . . . ?
C30 C29 C28 N4 -2.7(8) . . . . ?
C34 C29 C28 N4 175.5(5) . . . . ?
C3 C4 C5 C6 2.2(7) . . . . ?
C42 C4 C5 C6 -176.8(4) . . . . ?
C8 N1 C7 C1 -179.6(4) . . . . ?
Zn1 N1 C7 C1 2.2(7) . . . . ?
C2 C1 C7 N1 3.9(8) . . . . ?
C6 C1 C7 N1 -175.7(5) . . . . ?
C58 O4 C25 C26 1.7(8) . . . . ?
C58 O4 C25 C24 178.3(5) . . . . ?
C27 C26 C25 O4 174.9(5) . . . . ?
C27 C26 C25 C24 -1.5(8) . . . . ?
O3 C24 C25 O4 1.6(7) . . . . ?
C23 C24 C25 O4 -178.1(5) . . . . ?
O3 C24 C25 C26 178.4(5) . . . . ?
C23 C24 C25 C26 -1.4(8) . . . . ?
O3 C24 C23 C22 -177.4(5) . . . . ?
C25 C24 C23 C22 2.3(8) . . . . ?
C27 C22 C23 C24 -0.4(8) . . . . ?
N3 C22 C23 C24 177.9(5) . . . . ?
C29 C34 C33 C32 -1.3(8) . . . . ?
C31 C32 C33 C34 -0.5(7) . . . . ?
C35 C32 C33 C34 179.4(5) . . . . ?
C24 O3 C53 C54 167.9(5) . . . . ?
C25 C26 C27 C22 3.4(8) . . . . ?
C25 C26 C27 N4 -173.8(5) . . . . ?
C23 C22 C27 C26 -2.4(8) . . . . ?
N3 C22 C27 C26 179.2(5) . . . . ?
C23 C22 C27 N4 175.0(5) . . . . ?
N3 C22 C27 N4 -3.4(7) . . . . ?
C28 N4 C27 C26 -27.9(8) . . . . ?
Zn3 N4 C27 C26 152.0(4) . . . . ?
C28 N4 C27 C22 154.8(5) . . . . ?
Zn3 N4 C27 C22 -25.3(5) . . . . ?
C17 C18 C19 C20 0.1(8) . . . . ?
C21 C18 C19 C20 -179.8(5) . . . . ?
O9 C16 C15 C20 179.0(5) . . . . ?
C17 C16 C15 C20 1.0(7) . . . . ?
O9 C16 C15 C14 -3.7(8) . . . . ?
C17 C16 C15 C14 178.3(5) . . . . ?
N2 C14 C15 C16 -6.0(8) . . . . ?
N2 C14 C15 C20 171.3(5) . . . . ?
O6 C39 C40 C41 173.9(5) . . . . ?
C38 C39 C40 C41 -0.3(8) . . . . ?
C63 O5 C38 C37 22.8(8) . . . . ?
C63 O5 C38 C39 -157.3(5) . . . . ?
C36 C37 C38 O5 -177.8(5) . . . . ?
C36 C37 C38 C39 2.3(8) . . . . ?
O6 C39 C38 O5 3.4(7) . . . . ?
C40 C39 C38 O5 178.3(5) . . . . ?
O6 C39 C38 C37 -176.7(5) . . . . ?
C40 C39 C38 C37 -1.8(9) . . . . ?
C4 C5 C6 C1 0.1(7) . . . . ?
C2 C1 C6 C5 -2.5(7) . . . . ?
C7 C1 C6 C5 177.1(4) . . . . ?
C10 O1 C43 C44 170.3(4) . . . . ?
Zn3 O11 C30 C29 18.2(7) . . . . ?
Zn5 O11 C30 C29 -155.5(4) . . . . ?
Zn3 O11 C30 C31 -164.1(3) . . . . ?
Zn5 O11 C30 C31 22.1(5) . . . . ?
C34 C29 C30 O11 175.4(4) . . . . ?
C28 C29 C30 O11 -6.4(8) . . . . ?
C34 C29 C30 C31 -2.2(7) . . . . ?
C28 C29 C30 C31 176.0(5) . . . . ?
O12 C31 C30 O11 0.4(6) . . . . ?
C32 C31 C30 O11 -177.3(4) . . . . ?
O12 C31 C30 C29 178.2(4) . . . . ?
C32 C31 C30 C29 0.5(7) . . . . ?
C37 C36 C41 C40 -1.5(8) . . . . ?
N5 C36 C41 C40 -176.7(5) . . . . ?
C37 C36 C41 N6 174.4(5) . . . . ?
N5 C36 C41 N6 -0.9(7) . . . . ?
C39 C40 C41 C36 2.0(8) . . . . ?
C39 C40 C41 N6 -173.5(5) . . . . ?
C42 N6 C41 C36 152.4(5) . . . . ?
Zn2 N6 C41 C36 -27.5(5) . . . . ?
C42 N6 C41 C40 -31.9(8) . . . . ?
Zn2 N6 C41 C40 148.2(4) . . . . ?
Zn2 O17 C77 O18 -7.5(6) . . . . ?
Zn2 O17 C77 C78 170.8(4) . . . . ?
C25 O4 C58 C59 -163.5(5) . . . . ?
Zn3 O15 C75 O16 -0.6(6) . . . . ?
Zn3 O15 C75 C76 179.5(4) . . . . ?
Zn4 O14 C73 O13 -65.4(7) . . . . ?
Zn6 O14 C73 O13 67.7(7) . . . . ?
Zn4 O14 C73 C74 115.1(5) . . . . ?
Zn6 O14 C73 C74 -111.8(5) . . . . ?
Zn1 O13 C73 O14 -2.0(6) . . . . ?
Zn1 O13 C73 C74 177.5(4) . . . . ?
C11 O2 C48 C49 -167.6(5) . . . . ?
O1 C43 C44 C47 -60.5(6) . . . . ?
O1 C43 C44 C46 61.0(6) . . . . ?
O1 C43 C44 C45 -179.1(5) . . . . ?
Zn5 O23 C83 O24 3.7(8) . . . . ?
Zn5 O23 C83 C84 -176.2(5) . . . . ?
Zn7 O24 C83 O23 -6.9(9) . . . . ?
Zn7 O24 C83 C84 172.9(5) . . . . ?
O4 C58 C59 C62 -55.4(6) . . . . ?
O4 C58 C59 C61 65.9(6) . . . . ?
O4 C58 C59 C60 -175.1(5) . . . . ?
C38 O5 C63 C64 178.0(5) . . . . ?
C66 C64 C63 O5 66.0(6) . . . . ?
C67 C64 C63 O5 -56.9(7) . . . . ?
C65 C64 C63 O5 -176.2(5) . . . . ?
O2 C48 C49 C52 -58.9(7) . . . . ?
O2 C48 C49 C51 63.8(7) . . . . ?
O2 C48 C49 C50 -178.3(5) . . . . ?
C18 C19 C20 C15 -0.9(9) . . . . ?
C16 C15 C20 C19 0.3(8) . . . . ?
C14 C15 C20 C19 -177.1(5) . . . . ?
C105 N13 C106 O30 1.0(12) . . . . ?
C104 N13 C106 O30 -177.7(8) . . . . ?
Zn6 O21 C81 O22 4.2(8) . . . . ?
Zn6 O21 C81 C82 -176.3(4) . . . . ?
Zn7 O22 C81 O21 -2.8(8) . . . . ?
Zn7 O22 C81 C82 177.7(4) . . . . ?
O3 C53 C54 C56 68.4(7) . . . . ?
O3 C53 C54 C57 -55.0(7) . . . . ?
O3 C53 C54 C55 -172.5(6) . . . . ?
C39 O6 C68 C69 -164.4(5) . . . . ?
C72 C69 C68 O6 -52.4(8) . . . . ?
C71 C69 C68 O6 67.9(8) . . . . ?
C70 C69 C68 O6 -173.3(6) . . . . ?
C85 N10 C87 O27 3.5(12) . . . . ?
C86 N10 C87 O27 -178.8(8) . . . . ?
Zn4 O19 C79 O20 -6.2(8) . . . . ?
Zn4 O19 C79 C80 174.2(4) . . . . ?
Zn7 O20 C79 O19 4.9(9) . . . . ?
Zn7 O20 C79 C80 -175.5(4) . . . . ?
C101 N7 C102 O28 -175.4(8) . . . . ?
C100 N7 C102 O28 -0.5(12) . . . . ?
C94 N12 C96 O26 177.6(10) . . . . ?
C95 N12 C96 O26 7.6(13) . . . . ?
C92 N8 C93 O29 177.4(12) . . . . ?
C91 N8 C93 O29 -5.5(18) . . . . ?
C97 N11 C98 O31 -12(4) . . . . ?
C99 N11 C98 O31 -175.9(19) . . . . ?
C97 N11 C98 N11B -120(5) . . . . ?
C99 N11 C98 N11B 76(3) . . . . ?
C97 N11 C98 C97B -57(4) . . . . ?
C99 N11 C98 C97B 139(4) . . . . ?
O31 C98 N11B C97B -3(5) . . . . ?
N11 C98 N11B C97B 90(5) . . . . ?
O31 C98 N11B C99B 167.8(19) . . . . ?
N11 C98 N11B C99B -99(4) . . . . ?
C97B C98 N11B C99B 171(6) . . . . ?
C99B N11B C97B C98 -165(9) . . . . ?
O31 C98 C97B N11B 178(4) . . . . ?
N11 C98 C97B N11B -36(2) . . . . ?
O25 C90 N9 C88 173.9(17) . . . . ?
O25 C90 N9 C89 -3(2) . . . . ?
O100 C200 N100 C202 169(2) . . . . ?
O100 C200 N100 C201 -24(2) . . . . ?
